data_4038645
loop_
_publ_author_name
'Fortunato, Moustapha'
'Gimbert, Yves'
'Rousset, Elodie'
'Lameiras, Pedro'
'Martinez, Agathe'
'Gatard, Sylvain'
'Plantier-Royon, Richard'
'Jaroschik, Florian'

_publ_section_title
;
 Diastereoselective synthesis of axially chiral xylose-derived
 1,3-disubstituted alkoxyallenes: scope, structure and mechanism.
;
_journal_name_full 'The Journal of organic chemistry'
_journal_paper_doi 10.1021/acs.joc.0c01240
_journal_year 2020
_chemical_absolute_configuration syn
_chemical_formula_moiety 'C26 H54 O5 Si3'
_chemical_formula_sum 'C26 H54 O5 Si3'
_chemical_formula_weight 530.96
_space_group_crystal_system monoclinic
_space_group_IT_number 5
_space_group_name_Hall 'C 2y'
_space_group_name_H-M_alt 'C 1 2 1'
_atom_sites_solution_hydrogens geom
_audit_creation_date 2020-05-16
_audit_creation_method
;
Olex2 1.2
(compiled 2018.05.29 svn.r3508 for OlexSys, GUI svn.r5506)
;
_cell_angle_alpha 90
_cell_angle_beta 113.747(2)
_cell_angle_gamma 90
_cell_formula_units_Z 8
_cell_length_a 28.9222(10)
_cell_length_b 7.8099(3)
_cell_length_c 31.9633(10)
_cell_measurement_reflns_used 9110
_cell_measurement_temperature 110(2)
_cell_measurement_theta_max 68.24
_cell_measurement_theta_min 3.02
_cell_volume 6608.6(4)
_computing_cell_refinement 'SAINT v8.37A (Bruker, 2015)'
_computing_data_reduction 'SAINT v8.37A (Bruker, 2015)'
_computing_molecular_graphics 'Olex2 (Dolomanov et al., 2009)'
_computing_publication_material 'Olex2 (Dolomanov et al., 2009)'
_computing_structure_refinement 'ShelXL (Sheldrick, 2015)'
_computing_structure_solution 'SHELXT 2014/5 (Sheldrick, 2014)'
_diffrn_ambient_temperature 110.01
_diffrn_measured_fraction_theta_full 0.999
_diffrn_measured_fraction_theta_max 0.997
_diffrn_measurement_device_type 'Bruker APEX-II CCD'
_diffrn_measurement_method '\f and \w scans'
_diffrn_radiation_type CuK\a
_diffrn_radiation_wavelength 1.54178
_diffrn_reflns_av_R_equivalents 0.0554
_diffrn_reflns_av_unetI/netI 0.0536
_diffrn_reflns_Laue_measured_fraction_full 0.999
_diffrn_reflns_Laue_measured_fraction_max 0.997
_diffrn_reflns_limit_h_max 34
_diffrn_reflns_limit_h_min -34
_diffrn_reflns_limit_k_max 9
_diffrn_reflns_limit_k_min -9
_diffrn_reflns_limit_l_max 38
_diffrn_reflns_limit_l_min -38
_diffrn_reflns_number 37670
_diffrn_reflns_point_group_measured_fraction_full 0.992
_diffrn_reflns_point_group_measured_fraction_max 0.988
_diffrn_reflns_theta_full 67.679
_diffrn_reflns_theta_max 68.350
_diffrn_reflns_theta_min 3.021
_diffrn_source Cu
_exptl_absorpt_coefficient_mu 1.550
_exptl_absorpt_correction_T_max 0.7531
_exptl_absorpt_correction_T_min 0.5505
_exptl_absorpt_correction_type numerical
_exptl_absorpt_process_details
'SADABS-2014/5 (Bruker,2014/5) was used for absorption correction. wR2(int) was 0.1406 before and 0.0824 after correction. The Ratio of minimum to maximum transmission is 0.7310.'
_exptl_crystal_colour colourless
_exptl_crystal_colour_primary colourless
_exptl_crystal_density_diffrn 1.067
_exptl_crystal_description needle
_exptl_crystal_F_000 2336
_exptl_crystal_size_max 0.318
_exptl_crystal_size_mid 0.087
_exptl_crystal_size_min 0.072
_refine_diff_density_max 0.678
_refine_diff_density_min -0.236
_refine_diff_density_rms 0.050
_refine_ls_abs_structure_details
;
 Flack x determined using 4633 quotients [(I+)-(I-)]/[(I+)+(I-)]
 (Parsons, Flack and Wagner, Acta Cryst. B69 (2013) 249-259).
;
_refine_ls_abs_structure_Flack 0.111(11)
_refine_ls_extinction_method none
_refine_ls_goodness_of_fit_ref 1.073
_refine_ls_hydrogen_treatment constr
_refine_ls_matrix_type full
_refine_ls_number_parameters 963
_refine_ls_number_reflns 12012
_refine_ls_number_restraints 343
_refine_ls_restrained_S_all 1.084
_refine_ls_R_factor_all 0.0491
_refine_ls_R_factor_gt 0.0436
_refine_ls_shift/su_max 0.002
_refine_ls_shift/su_mean 0.000
_refine_ls_structure_factor_coef Fsqd
_refine_ls_weighting_details 'w=1/[\s^2^(Fo^2^)+(0.0430P)^2^+5.4841P] where P=(Fo^2^+2Fc^2^)/3'
_refine_ls_weighting_scheme calc
_refine_ls_wR_factor_gt 0.1034
_refine_ls_wR_factor_ref 0.1076
_reflns_Friedel_coverage 0.836
_reflns_Friedel_fraction_full 0.983
_reflns_Friedel_fraction_max 0.978
_reflns_number_gt 11099
_reflns_number_total 12012
_reflns_threshold_expression 'I > 2\s(I)'
_cod_data_source_file jo0c01240_si_002.cif
_cod_data_source_block 19mf02_0m
_cod_database_code 4038645
_shelx_shelxl_version_number 2018/3
_shelx_space_group_comment
;
The symmetry employed for this shelxl refinement is uniquely defined
by the following loop, which should always be used as a source of
symmetry information in preference to the above space-group names.
They are only intended as comments.
;
_olex2_refinement_description
;
1. Fixed Uiso
 At 1.2 times of:
  All C(H) groups, All C(H,H) groups
 At 1.5 times of:
  All C(H,H,H) groups
2. Uiso/Uaniso restraints and constraints
C32 \\sim C33 \\sim C34 \\sim C32A \\sim C33A \\sim C34A: within 1.9A with
sigma of 0.005 and sigma for terminal atoms of 0.01
Si6 \\sim Si6A: within 2A with sigma of 0.01 and sigma for terminal atoms of
0.02
Si5 \\sim Si5A: within 2A with sigma of 0.01 and sigma for terminal atoms of
0.02
Si4 \\sim Si4A: within 2A with sigma of 0.01 and sigma for terminal atoms of
0.02
O6 \\sim O6A: within 2A with sigma of 0.01 and sigma for terminal atoms of 0.02
O10 \\sim O10A: within 2A with sigma of 0.01 and sigma for terminal atoms of
0.02
O9 \\sim O9A: within 2A with sigma of 0.01 and sigma for terminal atoms of 0.02
O8 \\sim O8A: within 2A with sigma of 0.01 and sigma for terminal atoms of 0.02
O7 \\sim O7A: within 2A with sigma of 0.01 and sigma for terminal atoms of 0.02
C31 \\sim C31A: within 2A with sigma of 0.005 and sigma for terminal atoms of
0.01
C30 \\sim C30A: within 2A with sigma of 0.005 and sigma for terminal atoms of
0.01
C29 \\sim C29A: within 2A with sigma of 0.005 and sigma for terminal atoms of
0.01
C28 \\sim C28A: within 2A with sigma of 0.01 and sigma for terminal atoms of
0.02
C27 \\sim C27A: within 2A with sigma of 0.01 and sigma for terminal atoms of
0.02
C47 \\sim C47A: within 2A with sigma of 0.005 and sigma for terminal atoms of
0.01
C48 \\sim C48A: within 2A with sigma of 0.005 and sigma for terminal atoms of
0.01
C49 \\sim C49A: within 2A with sigma of 0.01 and sigma for terminal atoms of
0.02
C51 \\sim C51A: within 2A with sigma of 0.01 and sigma for terminal atoms of
0.02
C50 \\sim C50A: within 2A with sigma of 0.01 and sigma for terminal atoms of
0.02
C52 \\sim C52A: within 2A with sigma of 0.01 and sigma for terminal atoms of
0.02
C41 \\sim C41A: within 2A with sigma of 0.005 and sigma for terminal atoms of
0.01
C42 \\sim C42A: within 2A with sigma of 0.01 and sigma for terminal atoms of
0.02
C43 \\sim C43A: within 2A with sigma of 0.01 and sigma for terminal atoms of
0.02
C44 \\sim C44A: within 2A with sigma of 0.01 and sigma for terminal atoms of
0.02
C45 \\sim C45A: within 2A with sigma of 0.005 and sigma for terminal atoms of
0.01
C46 \\sim C46A: within 2A with sigma of 0.01 and sigma for terminal atoms of
0.02
C36 \\sim C36A: within 2A with sigma of 0.01 and sigma for terminal atoms of
0.02
C35 \\sim C35A: within 2A with sigma of 0.01 and sigma for terminal atoms of
0.02
C37 \\sim C37A: within 2A with sigma of 0.01 and sigma for terminal atoms of
0.02
C39 \\sim C40A: within 2A with sigma of 0.01 and sigma for terminal atoms of
0.02
C38 \\sim C38A: within 2A with sigma of 0.01 and sigma for terminal atoms of
0.02
C40 \\sim C39A: within 2A with sigma of 0.01 and sigma for terminal atoms of
0.02
C32 \\sim C32A: within 2A with sigma of 0.01 and sigma for terminal atoms of
0.02
C34 \\sim C34A: within 2A with sigma of 0.01 and sigma for terminal atoms of
0.02
C33 \\sim C33A: within 2A with sigma of 0.01 and sigma for terminal atoms of
0.02
Uanis(C31) \\sim Ueq, Uanis(C31A) \\sim Ueq: with sigma of 0.01 and sigma for
terminal atoms of 0.02
Uanis(C52) \\sim Ueq, Uanis(C52A) \\sim Ueq: with sigma of 0.01 and sigma for
terminal atoms of 0.02
Uanis(C42A) \\sim Ueq: with sigma of 0.01 and sigma for terminal atoms of 0.02
Uanis(C29A) \\sim Ueq: with sigma of 0.01 and sigma for terminal atoms of 0.02
Uanis(C41A) \\sim Ueq: with sigma of 0.002 and sigma for terminal atoms of 0.004
3. Same fragment restrains
{Si4, Si5, Si6, O6, O7, O8, O9, O10, C27, C28, C29, C30, C31, C32, C33, C34,
C35, C36, C37, C38, C40, C39, C41, C42, C43, C44, C45, C46, C47, C48, C49, C50,
C51, C52} sigma for 1-2: 0.01, 1-3: 0.04
as
{Si4A, Si5A, Si6A, O6A, O7A, O8A, O9A, O10A, C27A, C28A, C29A, C30A, C31A,
C32A, C33A, C34A, C35A, C36A, C37A, C38A, C39A, C40A, C41A, C42A, C43A, C44A,
C45A, C46A, C47A, C48A, C49A, C50A, C51A, C52A}
4. Others
 Sof(Si4A)=Sof(Si5A)=Sof(Si6A)=Sof(O6A)=Sof(O7A)=Sof(O8A)=Sof(O9A)=Sof(O10A)=
 Sof(C27A)=Sof(H27A)=Sof(C28A)=Sof(H28A)=Sof(C29A)=Sof(H29A)=Sof(C30A)=
 Sof(H30A)=Sof(C31A)=Sof(H31C)=Sof(H31D)=Sof(C32A)=Sof(H32C)=Sof(H32D)=
 Sof(C33A)=Sof(C34A)=Sof(H34A)=Sof(C35A)=Sof(H35D)=Sof(H35E)=Sof(H35F)=
 Sof(C36A)=Sof(H36D)=Sof(H36E)=Sof(H36F)=Sof(C37A)=Sof(C38A)=Sof(H38D)=
 Sof(H38E)=Sof(H38F)=Sof(C39A)=Sof(H39D)=Sof(H39E)=Sof(H39F)=Sof(C40A)=
 Sof(H40D)=Sof(H40E)=Sof(H40F)=Sof(C41A)=Sof(H41D)=Sof(H41E)=Sof(H41F)=
 Sof(C42A)=Sof(H42D)=Sof(H42E)=Sof(H42F)=Sof(C43A)=Sof(C44A)=Sof(H44D)=
 Sof(H44E)=Sof(H44F)=Sof(C45A)=Sof(H45D)=Sof(H45E)=Sof(H45F)=Sof(C46A)=
 Sof(H46D)=Sof(H46E)=Sof(H46F)=Sof(C47A)=Sof(H47D)=Sof(H47E)=Sof(H47F)=
 Sof(C48A)=Sof(H48D)=Sof(H48E)=Sof(H48F)=Sof(C49A)=Sof(C50A)=Sof(H50D)=
 Sof(H50E)=Sof(H50F)=Sof(C51A)=Sof(H51D)=Sof(H51E)=Sof(H51F)=Sof(C52A)=
 Sof(H52D)=Sof(H52E)=Sof(H52F)=1-FVAR(1)
 Sof(Si4)=Sof(Si5)=Sof(Si6)=Sof(O6)=Sof(O7)=Sof(O8)=Sof(O9)=Sof(O10)=Sof(C27)=
 Sof(H27)=Sof(C28)=Sof(H28)=Sof(C29)=Sof(H29)=Sof(C30)=Sof(H30)=Sof(C31)=
 Sof(H31A)=Sof(H31B)=Sof(C32)=Sof(H32A)=Sof(H32B)=Sof(C33)=Sof(C34)=Sof(H34)=
 Sof(C35)=Sof(H35A)=Sof(H35B)=Sof(H35C)=Sof(C36)=Sof(H36A)=Sof(H36B)=Sof(H36C)=
 Sof(C37)=Sof(C38)=Sof(H38A)=Sof(H38B)=Sof(H38C)=Sof(C39)=Sof(H39A)=Sof(H39B)=
 Sof(H39C)=Sof(C40)=Sof(H40A)=Sof(H40B)=Sof(H40C)=Sof(C41)=Sof(H41A)=Sof(H41B)=
 Sof(H41C)=Sof(C42)=Sof(H42A)=Sof(H42B)=Sof(H42C)=Sof(C43)=Sof(C44)=Sof(H44A)=
 Sof(H44B)=Sof(H44C)=Sof(C45)=Sof(H45A)=Sof(H45B)=Sof(H45C)=Sof(C46)=Sof(H46A)=
 Sof(H46B)=Sof(H46C)=Sof(C47)=Sof(H47A)=Sof(H47B)=Sof(H47C)=Sof(C48)=Sof(H48A)=
 Sof(H48B)=Sof(H48C)=Sof(C49)=Sof(C50)=Sof(H50A)=Sof(H50B)=Sof(H50C)=Sof(C51)=
 Sof(H51A)=Sof(H51B)=Sof(H51C)=Sof(C52)=Sof(H52A)=Sof(H52B)=Sof(H52C)=FVAR(1)
5.a Ternary CH refined with riding coordinates:
 C1(H1), C2(H2), C3(H3), C4(H4), C27(H27), C28(H28), C29(H29), C30(H30),
 C27A(H27A), C28A(H28A), C29A(H29A), C30A(H30A)
5.b Secondary CH2 refined with riding coordinates:
 C5(H5A,H5B), C6(H6A,H6B), C31(H31A,H31B), C32(H32A,H32B), C31A(H31C,H31D),
 C32A(H32C,H32D)
5.c Me refined with riding coordinates:
 C51(H51A,H51B,H51C), C51A(H51D,H51E,H51F)
5.d Idealised Me refined as rotating group:
 C9(H9A,H9B,H9C), C10(H10A,H10B,H10C), C12(H12A,H12B,H12C), C13(H13A,H13B,
 H13C), C14(H14A,H14B,H14C), C15(H15A,H15B,H15C), C16(H16A,H16B,H16C), C18(H18A,
 H18B,H18C), C19(H19A,H19B,H19C), C20(H20A,H20B,H20C), C21(H21A,H21B,H21C),
 C22(H22A,H22B,H22C), C24(H24A,H24B,H24C), C25(H25A,H25B,H25C), C26(H26A,H26B,
 H26C), C35(H35A,H35B,H35C), C36(H36A,H36B,H36C), C38(H38A,H38B,H38C), C39(H39A,
 H39B,H39C), C40(H40A,H40B,H40C), C41(H41A,H41B,H41C), C42(H42A,H42B,H42C),
 C44(H44A,H44B,H44C), C45(H45A,H45B,H45C), C46(H46A,H46B,H46C), C47(H47A,H47B,
 H47C), C48(H48A,H48B,H48C), C50(H50A,H50B,H50C), C52(H52A,H52B,H52C),
 C35A(H35D,H35E,H35F), C36A(H36D,H36E,H36F), C38A(H38D,H38E,H38F), C39A(H39D,
 H39E,H39F), C40A(H40D,H40E,H40F), C41A(H41D,H41E,H41F), C42A(H42D,H42E,H42F),
 C44A(H44D,H44E,H44F), C45A(H45D,H45E,H45F), C46A(H46D,H46E,H46F), C47A(H47D,
 H47E,H47F), C48A(H48D,H48E,H48F), C50A(H50D,H50E,H50F), C52A(H52D,H52E,H52F)
5.e :
 C8(H8), C34(H34), C34A(H34A)
;
_olex2_submission_special_instructions 'No special instructions were received'

loop_
_space_group_symop_operation_xyz
'x, y, z'
'-x, y, -z'
'x+1/2, y+1/2, z'
'-x+1/2, y+1/2, -z'

loop_
_atom_site_label
_atom_site_type_symbol
_atom_site_fract_x
_atom_site_fract_y
_atom_site_fract_z
_atom_site_U_iso_or_equiv
_atom_site_adp_type
_atom_site_occupancy
_atom_site_site_symmetry_order
_atom_site_calc_flag
_atom_site_refinement_flags_posn
_atom_site_refinement_flags_adp
_atom_site_refinement_flags_occupancy
_atom_site_disorder_assembly
_atom_site_disorder_group
Si1 Si 0.73171(3) 0.54592(13) 0.12631(3) 0.0218(2) Uani 1 1 d . . . A 1
Si2 Si 0.62393(4) 0.73426(12) 0.19973(3) 0.0208(2) Uani 1 1 d . . . A 1
Si3 Si 0.44913(3) 0.63882(13) 0.08864(3) 0.0231(2) Uani 1 1 d . . . A 1
O1 O 0.56280(9) 0.3261(3) 0.04354(8) 0.0234(5) Uani 1 1 d . . . A 1
O2 O 0.64372(9) 0.2645(3) 0.05521(8) 0.0248(5) Uani 1 1 d . . . A 1
O3 O 0.68099(8) 0.4748(3) 0.13296(7) 0.0200(5) Uani 1 1 d . . . A 1
O4 O 0.60855(9) 0.7017(3) 0.14432(7) 0.0201(5) Uani 1 1 d . . . A 1
O5 O 0.50757(9) 0.5626(3) 0.11092(8) 0.0235(5) Uani 1 1 d . . . A 1
C1 C 0.61331(12) 0.3147(4) 0.07741(11) 0.0202(7) Uani 1 1 d . . . A 1
H1 H 0.615061 0.227215 0.100854 0.024 Uiso 1 1 calc R . . A 1
C2 C 0.63052(12) 0.4878(4) 0.10028(11) 0.0173(6) Uani 1 1 d . . . A 1
H2 H 0.628282 0.575642 0.076777 0.021 Uiso 1 1 calc R . . A 1
C3 C 0.59564(12) 0.5376(4) 0.12387(11) 0.0175(6) Uani 1 1 d . . . A 1
H3 H 0.599436 0.451501 0.148194 0.021 Uiso 1 1 calc R . . A 1
C4 C 0.54058(12) 0.5363(4) 0.08855(11) 0.0191(7) Uani 1 1 d . . . A 1
H4 H 0.535569 0.629441 0.065661 0.023 Uiso 1 1 calc R . . A 1
C5 C 0.52849(12) 0.3638(5) 0.06424(12) 0.0231(7) Uani 1 1 d . . . A 1
H5A H 0.530586 0.272857 0.086517 0.028 Uiso 1 1 calc R . . A 1
H5B H 0.493543 0.365546 0.040486 0.028 Uiso 1 1 calc R . . A 1
C6 C 0.63584(16) 0.0904(5) 0.04032(14) 0.0306(9) Uani 1 1 d . . . A 1
H6A H 0.602102 0.077830 0.015035 0.037 Uiso 1 1 calc R . . A 1
H6B H 0.637229 0.015662 0.065816 0.037 Uiso 1 1 calc R . . A 1
C7 C 0.67490(15) 0.0396(5) 0.02481(13) 0.0312(8) Uani 1 1 d . . . A 1
C8 C 0.70613(18) -0.0068(6) 0.01259(16) 0.0433(11) Uani 1 1 d . . . A 1
H8 H 0.731347 -0.044353 0.002714 0.052 Uiso 1 1 calc R . . A 1
C9 C 0.74413(18) 0.7719(5) 0.14594(16) 0.0380(10) Uani 1 1 d . . . A 1
H9A H 0.714559 0.842163 0.128430 0.057 Uiso 1 1 calc GR . . A 1
H9B H 0.773538 0.814632 0.141240 0.057 Uiso 1 1 calc GR . . A 1
H9C H 0.750840 0.777997 0.178502 0.057 Uiso 1 1 calc GR . . A 1
C10 C 0.72333(15) 0.5422(6) 0.06502(13) 0.0341(8) Uani 1 1 d . . . A 1
H10A H 0.751902 0.600395 0.062098 0.051 Uiso 1 1 calc GR . . A 1
H10B H 0.691877 0.601041 0.046150 0.051 Uiso 1 1 calc GR . . A 1
H10C H 0.721821 0.423282 0.054779 0.051 Uiso 1 1 calc GR . . A 1
C11 C 0.78484(14) 0.4018(5) 0.16207(14) 0.0283(8) Uani 1 1 d . . . A 1
C12 C 0.77205(15) 0.2150(5) 0.14750(16) 0.0372(9) Uani 1 1 d . . . A 1
H12A H 0.741266 0.181949 0.151281 0.056 Uiso 1 1 calc GR . . A 1
H12B H 0.800039 0.141202 0.166527 0.056 Uiso 1 1 calc GR . . A 1
H12C H 0.766658 0.202111 0.115365 0.056 Uiso 1 1 calc GR . . A 1
C13 C 0.83288(15) 0.4512(6) 0.15531(19) 0.0452(11) Uani 1 1 d . . . A 1
H13A H 0.826637 0.440254 0.122934 0.068 Uiso 1 1 calc GR . . A 1
H13B H 0.860620 0.375070 0.173539 0.068 Uiso 1 1 calc GR . . A 1
H13C H 0.841989 0.569897 0.165157 0.068 Uiso 1 1 calc GR . . A 1
C14 C 0.79532(18) 0.4179(7) 0.21281(15) 0.0487(12) Uani 1 1 d . . . A 1
H14A H 0.764920 0.386622 0.217461 0.073 Uiso 1 1 calc GR . . A 1
H14B H 0.804687 0.536318 0.222780 0.073 Uiso 1 1 calc GR . . A 1
H14C H 0.823073 0.341175 0.230672 0.073 Uiso 1 1 calc GR . . A 1
C15 C 0.68583(14) 0.6322(5) 0.23405(13) 0.0304(8) Uani 1 1 d . . . A 1
H15A H 0.683560 0.508791 0.228063 0.046 Uiso 1 1 calc GR . . A 1
H15B H 0.694584 0.652355 0.266619 0.046 Uiso 1 1 calc GR . . A 1
H15C H 0.711949 0.681859 0.225533 0.046 Uiso 1 1 calc GR . . A 1
C16 C 0.57586(15) 0.6412(5) 0.21786(12) 0.0290(8) Uani 1 1 d . . . A 1
H16A H 0.542739 0.691094 0.199585 0.043 Uiso 1 1 calc GR . . A 1
H16B H 0.585029 0.666370 0.250258 0.043 Uiso 1 1 calc GR . . A 1
H16C H 0.574450 0.516865 0.213303 0.043 Uiso 1 1 calc GR . . A 1
C17 C 0.62700(14) 0.9758(4) 0.20627(12) 0.0247(8) Uani 1 1 d . . . A 1
C18 C 0.66796(15) 1.0485(5) 0.19274(14) 0.0310(8) Uani 1 1 d . . . A 1
H18A H 0.700983 1.004718 0.213563 0.046 Uiso 1 1 calc GR . . A 1
H18B H 0.667856 1.173777 0.194591 0.046 Uiso 1 1 calc GR . . A 1
H18C H 0.661351 1.013862 0.161382 0.046 Uiso 1 1 calc GR . . A 1
C19 C 0.6395(2) 1.0219(6) 0.25636(15) 0.0449(11) Uani 1 1 d . . . A 1
H19A H 0.613386 0.975448 0.265358 0.067 Uiso 1 1 calc GR . . A 1
H19B H 0.640806 1.146659 0.259826 0.067 Uiso 1 1 calc GR . . A 1
H19C H 0.672362 0.972876 0.275873 0.067 Uiso 1 1 calc GR . . A 1
C20 C 0.57620(15) 1.0539(5) 0.17649(14) 0.0330(9) Uani 1 1 d . . . A 1
H20A H 0.567640 1.024154 0.144437 0.050 Uiso 1 1 calc GR . . A 1
H20B H 0.578057 1.178689 0.179960 0.050 Uiso 1 1 calc GR . . A 1
H20C H 0.550168 1.009192 0.185862 0.050 Uiso 1 1 calc GR . . A 1
C21 C 0.42906(15) 0.6820(6) 0.02667(13) 0.0348(9) Uani 1 1 d . . . A 1
H21A H 0.452955 0.761373 0.022242 0.052 Uiso 1 1 calc GR . . A 1
H21B H 0.395245 0.733097 0.014420 0.052 Uiso 1 1 calc GR . . A 1
H21C H 0.428386 0.574461 0.010655 0.052 Uiso 1 1 calc GR . . A 1
C22 C 0.44766(16) 0.8433(6) 0.11778(17) 0.0433(11) Uani 1 1 d . . . A 1
H22A H 0.457431 0.821993 0.150452 0.065 Uiso 1 1 calc GR . . A 1
H22B H 0.413440 0.891055 0.104513 0.065 Uiso 1 1 calc GR . . A 1
H22C H 0.471326 0.924692 0.113746 0.065 Uiso 1 1 calc GR . . A 1
C23 C 0.40699(14) 0.4755(6) 0.09915(13) 0.0320(8) Uani 1 1 d . . . A 1
C24 C 0.4250(2) 0.4412(11) 0.14990(18) 0.079(2) Uani 1 1 d . . . A 1
H24A H 0.460478 0.405788 0.162249 0.119 Uiso 1 1 calc GR . . A 1
H24B H 0.404486 0.349968 0.154890 0.119 Uiso 1 1 calc GR . . A 1
H24C H 0.421591 0.545720 0.165411 0.119 Uiso 1 1 calc GR . . A 1
C25 C 0.4071(2) 0.3081(6) 0.0736(2) 0.0554(13) Uani 1 1 d . . . A 1
H25A H 0.395837 0.331892 0.040907 0.083 Uiso 1 1 calc GR . . A 1
H25B H 0.384112 0.225345 0.078285 0.083 Uiso 1 1 calc GR . . A 1
H25C H 0.441332 0.260602 0.085476 0.083 Uiso 1 1 calc GR . . A 1
C26 C 0.35253(16) 0.5411(7) 0.08058(19) 0.0518(12) Uani 1 1 d . . . A 1
H26A H 0.351183 0.647960 0.096126 0.078 Uiso 1 1 calc GR . . A 1
H26B H 0.330883 0.455260 0.086052 0.078 Uiso 1 1 calc GR . . A 1
H26C H 0.340661 0.562134 0.047671 0.078 Uiso 1 1 calc GR . . A 1
Si4 Si 0.65701(6) 0.3675(2) 0.41481(6) 0.0315(5) Uani 0.652(3) 1 d D U P B 1
Si5 Si 0.4911(3) 0.1981(13) 0.3071(3) 0.0256(14) Uani 0.652(3) 1 d D U P B 1
Si6 Si 0.3700(3) 0.3190(10) 0.3749(3) 0.046(2) Uani 0.652(3) 1 d D U P B 1
O6 O 0.5322(3) 0.5559(14) 0.4692(3) 0.042(2) Uani 0.652(3) 1 d D U P B 1
O7 O 0.6135(2) 0.6068(8) 0.47908(16) 0.0466(13) Uani 0.652(3) 1 d D U P B 1
O8 O 0.5980(2) 0.4335(14) 0.3975(4) 0.034(3) Uani 0.652(3) 1 d D U P B 1
O9 O 0.5100(6) 0.2231(15) 0.3631(3) 0.023(2) Uani 0.652(3) 1 d D U P B 1
O10 O 0.4234(4) 0.383(3) 0.3724(6) 0.030(3) Uani 0.652(3) 1 d D U P B 1
C27 C 0.5645(3) 0.5828(11) 0.4456(2) 0.0327(17) Uani 0.652(3) 1 d D U P B 1
H27 H 0.553212 0.682688 0.424278 0.039 Uiso 0.652(3) 1 calc R . P B 1
C28 C 0.5648(3) 0.4168(12) 0.4201(3) 0.027(2) Uani 0.652(3) 1 d D U P B 1
H28 H 0.576145 0.319749 0.442328 0.033 Uiso 0.652(3) 1 calc R . P B 1
C29 C 0.5109(4) 0.3817(14) 0.3846(4) 0.021(2) Uani 0.652(3) 1 d D U P B 1
H29 H 0.501575 0.473711 0.360923 0.026 Uiso 0.652(3) 1 calc R . P B 1
C30 C 0.4732(4) 0.387(2) 0.4073(6) 0.027(2) Uani 0.652(3) 1 d D U P B 1
H30 H 0.478530 0.284621 0.427561 0.032 Uiso 0.652(3) 1 calc R . P B 1
C31 C 0.4821(4) 0.550(2) 0.4357(5) 0.035(2) Uani 0.652(3) 1 d D U P B 1
H31A H 0.475673 0.650702 0.415488 0.043 Uiso 0.652(3) 1 calc R . P B 1
H31B H 0.458280 0.553400 0.450869 0.043 Uiso 0.652(3) 1 calc R . P B 1
C32 C 0.6192(4) 0.7656(12) 0.5029(3) 0.063(2) Uani 0.652(3) 1 d D U P B 1
H32A H 0.600507 0.759171 0.522936 0.076 Uiso 0.652(3) 1 calc R . P B 1
H32B H 0.655338 0.782986 0.522719 0.076 Uiso 0.652(3) 1 calc R . P B 1
C33 C 0.6017(5) 0.9056(14) 0.4738(3) 0.071(2) Uani 0.652(3) 1 d D U P B 1
C34 C 0.5845(5) 1.0219(16) 0.4462(3) 0.103(4) Uani 0.652(3) 1 d D U P B 1
H34 H 0.571138 1.112253 0.424826 0.123 Uiso 0.652(3) 1 calc R . P B 1
C35 C 0.6851(3) 0.3058(17) 0.4765(3) 0.071(3) Uani 0.652(3) 1 d D U P B 1
H35A H 0.687241 0.407077 0.495321 0.107 Uiso 0.652(3) 1 calc GR . P B 1
H35B H 0.718948 0.258777 0.484422 0.107 Uiso 0.652(3) 1 calc GR . P B 1
H35C H 0.663678 0.219320 0.482122 0.107 Uiso 0.652(3) 1 calc GR . P B 1
C36 C 0.6575(5) 0.1732(19) 0.3817(7) 0.063(4) Uani 0.652(3) 1 d D U P B 1
H36A H 0.635012 0.086737 0.385634 0.094 Uiso 0.652(3) 1 calc GR . P B 1
H36B H 0.691934 0.127459 0.392772 0.094 Uiso 0.652(3) 1 calc GR . P B 1
H36C H 0.645854 0.202657 0.349287 0.094 Uiso 0.652(3) 1 calc GR . P B 1
C37 C 0.6930(2) 0.5461(9) 0.4020(2) 0.0361(14) Uani 0.652(3) 1 d D U P B 1
C38 C 0.6688(4) 0.5928(14) 0.3511(3) 0.055(3) Uani 0.652(3) 1 d D U P B 1
H38A H 0.670024 0.493538 0.332841 0.082 Uiso 0.652(3) 1 calc GR . P B 1
H38B H 0.687353 0.688265 0.345237 0.082 Uiso 0.652(3) 1 calc GR . P B 1
H38C H 0.633544 0.626522 0.342745 0.082 Uiso 0.652(3) 1 calc GR . P B 1
C39 C 0.6914(4) 0.7101(15) 0.4278(5) 0.064(3) Uani 0.652(3) 1 d D U P B 1
H39A H 0.656732 0.754090 0.416033 0.096 Uiso 0.652(3) 1 calc GR . P B 1
H39B H 0.713664 0.796300 0.423477 0.096 Uiso 0.652(3) 1 calc GR . P B 1
H39C H 0.702738 0.684603 0.460484 0.096 Uiso 0.652(3) 1 calc GR . P B 1
C40 C 0.7488(4) 0.4942(15) 0.4168(7) 0.059(4) Uani 0.652(3) 1 d D U P B 1
H40A H 0.750774 0.391294 0.400052 0.088 Uiso 0.652(3) 1 calc GR . P B 1
H40B H 0.763706 0.470450 0.449686 0.088 Uiso 0.652(3) 1 calc GR . P B 1
H40C H 0.767260 0.587764 0.410036 0.088 Uiso 0.652(3) 1 calc GR . P B 1
C41 C 0.5347(7) 0.311(3) 0.2864(6) 0.038(3) Uani 0.652(3) 1 d D U P B 1
H41A H 0.542318 0.425351 0.300238 0.058 Uiso 0.652(3) 1 calc GR . P B 1
H41B H 0.518627 0.321916 0.253095 0.058 Uiso 0.652(3) 1 calc GR . P B 1
H41C H 0.566089 0.245542 0.295154 0.058 Uiso 0.652(3) 1 calc GR . P B 1
C42 C 0.4270(5) 0.289(3) 0.2754(7) 0.033(4) Uani 0.652(3) 1 d D U P B 1
H42A H 0.402261 0.224256 0.282765 0.049 Uiso 0.652(3) 1 calc GR . P B 1
H42B H 0.418255 0.282841 0.242480 0.049 Uiso 0.652(3) 1 calc GR . P B 1
H42C H 0.426617 0.409374 0.284295 0.049 Uiso 0.652(3) 1 calc GR . P B 1
C43 C 0.4912(6) -0.0403(13) 0.2994(5) 0.031(2) Uani 0.652(3) 1 d D U P B 1
C44 C 0.5427(7) -0.121(3) 0.3279(10) 0.037(4) Uani 0.652(3) 1 d D U P B 1
H44A H 0.568351 -0.071776 0.318667 0.056 Uiso 0.652(3) 1 calc GR . P B 1
H44B H 0.540895 -0.244706 0.322956 0.056 Uiso 0.652(3) 1 calc GR . P B 1
H44C H 0.551702 -0.096708 0.360345 0.056 Uiso 0.652(3) 1 calc GR . P B 1
C45 C 0.4781(8) -0.082(3) 0.2484(6) 0.047(4) Uani 0.652(3) 1 d D U P B 1
H45A H 0.445591 -0.029690 0.229343 0.071 Uiso 0.652(3) 1 calc GR . P B 1
H45B H 0.475850 -0.206461 0.243994 0.071 Uiso 0.652(3) 1 calc GR . P B 1
H45C H 0.504490 -0.036441 0.239654 0.071 Uiso 0.652(3) 1 calc GR . P B 1
C46 C 0.4508(8) -0.124(2) 0.3126(7) 0.041(4) Uani 0.652(3) 1 d D U P B 1
H46A H 0.417715 -0.073795 0.294408 0.062 Uiso 0.652(3) 1 calc GR . P B 1
H46B H 0.459216 -0.104916 0.345131 0.062 Uiso 0.652(3) 1 calc GR . P B 1
H46C H 0.449694 -0.247670 0.306619 0.062 Uiso 0.652(3) 1 calc GR . P B 1
C47 C 0.3500(7) 0.1114(18) 0.3446(6) 0.055(5) Uani 0.652(3) 1 d D U P B 1
H47A H 0.344163 0.125993 0.312373 0.082 Uiso 0.652(3) 1 calc GR . P B 1
H47B H 0.318794 0.072888 0.346683 0.082 Uiso 0.652(3) 1 calc GR . P B 1
H47C H 0.376601 0.025923 0.358648 0.082 Uiso 0.652(3) 1 calc GR . P B 1
C48 C 0.3798(7) 0.2875(17) 0.4357(4) 0.056(3) Uani 0.652(3) 1 d D U P B 1
H48A H 0.409361 0.214310 0.450967 0.085 Uiso 0.652(3) 1 calc GR . P B 1
H48B H 0.349861 0.232828 0.436884 0.085 Uiso 0.652(3) 1 calc GR . P B 1
H48C H 0.385305 0.398736 0.451099 0.085 Uiso 0.652(3) 1 calc GR . P B 1
C49 C 0.3210(4) 0.4891(13) 0.3457(5) 0.059(3) Uani 0.652(3) 1 d D U P B 1
C50 C 0.3086(4) 0.4878(19) 0.2940(4) 0.093(4) Uani 0.652(3) 1 d D U P B 1
H50A H 0.339648 0.506397 0.289189 0.140 Uiso 0.652(3) 1 calc GR . P B 1
H50B H 0.284411 0.579282 0.278887 0.140 Uiso 0.652(3) 1 calc GR . P B 1
H50C H 0.293902 0.376991 0.280971 0.140 Uiso 0.652(3) 1 calc GR . P B 1
C51 C 0.2722(5) 0.449(3) 0.3518(6) 0.085(6) Uani 0.652(3) 1 d D U P B 1
H51A H 0.260037 0.335103 0.339472 0.127 Uiso 0.652(3) 1 calc R . P B 1
H51B H 0.278920 0.451765 0.384427 0.127 Uiso 0.652(3) 1 calc R . P B 1
H51C H 0.246489 0.534759 0.335541 0.127 Uiso 0.652(3) 1 calc R . P B 1
C52 C 0.3408(4) 0.6619(13) 0.3641(6) 0.102(4) Uani 0.652(3) 1 d D U P B 1
H52A H 0.351488 0.662084 0.397382 0.152 Uiso 0.652(3) 1 calc GR . P B 1
H52B H 0.314123 0.747524 0.350402 0.152 Uiso 0.652(3) 1 calc GR . P B 1
H52C H 0.369636 0.689766 0.356718 0.152 Uiso 0.652(3) 1 calc GR . P B 1
Si4A Si 0.65680(13) 0.5201(5) 0.42801(12) 0.0409(10) Uani 0.348(3) 1 d D U P B 2
Si5A Si 0.4917(6) 0.219(3) 0.3044(5) 0.025(3) Uani 0.348(3) 1 d D U P B 2
Si6A Si 0.3713(4) 0.3129(12) 0.3766(4) 0.020(2) Uani 0.348(3) 1 d D U P B 2
O6A O 0.5178(6) 0.599(3) 0.4598(6) 0.052(5) Uani 0.348(3) 1 d D U P B 2
O7A O 0.5894(4) 0.7004(13) 0.4726(3) 0.049(2) Uani 0.348(3) 1 d D U P B 2
O8A O 0.5952(4) 0.489(3) 0.3992(7) 0.031(4) Uani 0.348(3) 1 d D U P B 2
O9A O 0.5122(13) 0.259(3) 0.3598(6) 0.027(5) Uani 0.348(3) 1 d D U P B 2
O10A O 0.4217(8) 0.366(6) 0.3674(11) 0.031(5) Uani 0.348(3) 1 d D U P B 2
C27A C 0.5464(5) 0.654(2) 0.4339(6) 0.061(5) Uani 0.348(3) 1 d D U P B 2
H27A H 0.530881 0.744144 0.410085 0.074 Uiso 0.348(3) 1 calc R . P B 2
C28A C 0.5579(6) 0.480(2) 0.4177(7) 0.034(5) Uani 0.348(3) 1 d D U P B 2
H28A H 0.568988 0.396752 0.443664 0.041 Uiso 0.348(3) 1 calc R . P B 2
C29A C 0.5083(7) 0.417(3) 0.3795(7) 0.018(3) Uani 0.348(3) 1 d D U P B 2
H29A H 0.495113 0.506488 0.355151 0.022 Uiso 0.348(3) 1 calc R . P B 2
C30A C 0.4711(9) 0.391(4) 0.4020(11) 0.030(4) Uani 0.348(3) 1 d D U P B 2
H30A H 0.481253 0.289497 0.422674 0.035 Uiso 0.348(3) 1 calc R . P B 2
C31A C 0.4690(7) 0.549(4) 0.4291(10) 0.030(3) Uani 0.348(3) 1 d D U P B 2
H31C H 0.453102 0.644820 0.407793 0.036 Uiso 0.348(3) 1 calc R . P B 2
H31D H 0.448005 0.524734 0.446348 0.036 Uiso 0.348(3) 1 calc R . P B 2
C32A C 0.5856(8) 0.876(2) 0.4855(7) 0.073(3) Uani 0.348(3) 1 d D U P B 2
H32C H 0.618611 0.907044 0.509835 0.087 Uiso 0.348(3) 1 calc R . P B 2
H32D H 0.580832 0.948627 0.458713 0.087 Uiso 0.348(3) 1 calc R . P B 2
C33A C 0.5484(7) 0.920(2) 0.5007(6) 0.068(4) Uani 0.348(3) 1 d D U P B 2
C34A C 0.5156(7) 0.959(2) 0.5137(5) 0.078(5) Uani 0.348(3) 1 d D U P B 2
H34A H 0.490029 0.988854 0.523795 0.094 Uiso 0.348(3) 1 calc R . P B 2
C35A C 0.6794(6) 0.432(2) 0.4873(4) 0.054(4) Uani 0.348(3) 1 d D U P B 2
H35D H 0.660511 0.484947 0.503343 0.081 Uiso 0.348(3) 1 calc GR . P B 2
H35E H 0.715504 0.456920 0.503752 0.081 Uiso 0.348(3) 1 calc GR . P B 2
H35F H 0.674198 0.307751 0.485886 0.081 Uiso 0.348(3) 1 calc GR . P B 2
C36A C 0.6718(7) 0.750(2) 0.4295(8) 0.060(6) Uani 0.348(3) 1 d D U P B 2
H36D H 0.644608 0.809289 0.404689 0.090 Uiso 0.348(3) 1 calc GR . P B 2
H36E H 0.703618 0.764855 0.425806 0.090 Uiso 0.348(3) 1 calc GR . P B 2
H36F H 0.675282 0.798639 0.458931 0.090 Uiso 0.348(3) 1 calc GR . P B 2
C37A C 0.6875(5) 0.4068(17) 0.3943(4) 0.051(3) Uani 0.348(3) 1 d D U P B 2
C38A C 0.6736(8) 0.492(3) 0.3477(5) 0.057(5) Uani 0.348(3) 1 d D U P B 2
H38D H 0.683965 0.418398 0.328208 0.085 Uiso 0.348(3) 1 calc GR . P B 2
H38E H 0.690991 0.602785 0.351819 0.085 Uiso 0.348(3) 1 calc GR . P B 2
H38F H 0.637012 0.510633 0.333157 0.085 Uiso 0.348(3) 1 calc GR . P B 2
C39A C 0.6710(10) 0.216(3) 0.3872(10) 0.051(6) Uani 0.348(3) 1 d D U P B 2
H39D H 0.689703 0.152217 0.415357 0.076 Uiso 0.348(3) 1 calc GR . P B 2
H39E H 0.678064 0.168247 0.362141 0.076 Uiso 0.348(3) 1 calc GR . P B 2
H39F H 0.634674 0.208404 0.379781 0.076 Uiso 0.348(3) 1 calc GR . P B 2
C40A C 0.7453(7) 0.417(4) 0.4189(10) 0.073(9) Uani 0.348(3) 1 d D U P B 2
H40D H 0.760614 0.374676 0.398569 0.109 Uiso 0.348(3) 1 calc GR . P B 2
H40E H 0.756610 0.346235 0.446583 0.109 Uiso 0.348(3) 1 calc GR . P B 2
H40F H 0.755439 0.535963 0.427267 0.109 Uiso 0.348(3) 1 calc GR . P B 2
C41A C 0.5365(12) 0.304(5) 0.2809(12) 0.034(5) Uani 0.348(3) 1 d D U P B 2
H41D H 0.570370 0.258683 0.298607 0.050 Uiso 0.348(3) 1 calc GR . P B 2
H41E H 0.537312 0.429616 0.282994 0.050 Uiso 0.348(3) 1 calc GR . P B 2
H41F H 0.525395 0.269904 0.248877 0.050 Uiso 0.348(3) 1 calc GR . P B 2
C42A C 0.4286(9) 0.316(5) 0.2712(13) 0.031(7) Uani 0.348(3) 1 d D U P B 2
H42D H 0.407034 0.300810 0.287979 0.047 Uiso 0.348(3) 1 calc GR . P B 2
H42E H 0.412975 0.259550 0.241349 0.047 Uiso 0.348(3) 1 calc GR . P B 2
H42F H 0.432629 0.438258 0.266818 0.047 Uiso 0.348(3) 1 calc GR . P B 2
C43A C 0.4884(12) -0.020(3) 0.2999(11) 0.047(6) Uani 0.348(3) 1 d D U P B 2
C44A C 0.5413(14) -0.098(6) 0.3232(17) 0.039(8) Uani 0.348(3) 1 d D U P B 2
H44D H 0.561913 -0.063306 0.306779 0.058 Uiso 0.348(3) 1 calc GR . P B 2
H44E H 0.538676 -0.223118 0.323043 0.058 Uiso 0.348(3) 1 calc GR . P B 2
H44F H 0.557031 -0.057222 0.354882 0.058 Uiso 0.348(3) 1 calc GR . P B 2
C45A C 0.4674(16) -0.074(6) 0.2489(12) 0.050(7) Uani 0.348(3) 1 d D U P B 2
H45D H 0.431050 -0.050629 0.234479 0.075 Uiso 0.348(3) 1 calc GR . P B 2
H45E H 0.473209 -0.196927 0.246720 0.075 Uiso 0.348(3) 1 calc GR . P B 2
H45F H 0.484632 -0.009261 0.233144 0.075 Uiso 0.348(3) 1 calc GR . P B 2
C46A C 0.4544(18) -0.095(5) 0.3221(15) 0.048(7) Uani 0.348(3) 1 d D U P B 2
H46D H 0.457114 -0.219715 0.323093 0.071 Uiso 0.348(3) 1 calc GR . P B 2
H46E H 0.419230 -0.061480 0.304053 0.071 Uiso 0.348(3) 1 calc GR . P B 2
H46F H 0.465156 -0.049842 0.353220 0.071 Uiso 0.348(3) 1 calc GR . P B 2
C47A C 0.3388(13) 0.142(3) 0.3344(12) 0.049(6) Uani 0.348(3) 1 d D U P B 2
H47D H 0.334303 0.180136 0.303791 0.073 Uiso 0.348(3) 1 calc GR . P B 2
H47E H 0.305695 0.119147 0.334879 0.073 Uiso 0.348(3) 1 calc GR . P B 2
H47F H 0.359243 0.037767 0.342375 0.073 Uiso 0.348(3) 1 calc GR . P B 2
C48A C 0.3884(12) 0.226(4) 0.4353(7) 0.051(6) Uani 0.348(3) 1 d D U P B 2
H48D H 0.409702 0.124246 0.439563 0.077 Uiso 0.348(3) 1 calc GR . P B 2
H48E H 0.357612 0.194773 0.439249 0.077 Uiso 0.348(3) 1 calc GR . P B 2
H48F H 0.406960 0.313095 0.457862 0.077 Uiso 0.348(3) 1 calc GR . P B 2
C49A C 0.3298(5) 0.5083(18) 0.3668(5) 0.038(4) Uani 0.348(3) 1 d D U P B 2
C50A C 0.3194(6) 0.575(2) 0.3182(5) 0.054(4) Uani 0.348(3) 1 d D U P B 2
H50D H 0.351482 0.600660 0.316022 0.082 Uiso 0.348(3) 1 calc GR . P B 2
H50E H 0.298740 0.678736 0.312122 0.082 Uiso 0.348(3) 1 calc GR . P B 2
H50F H 0.301289 0.486779 0.295659 0.082 Uiso 0.348(3) 1 calc GR . P B 2
C51A C 0.2799(8) 0.450(5) 0.3684(9) 0.059(6) Uani 0.348(3) 1 d D U P B 2
H51D H 0.265507 0.356604 0.346615 0.088 Uiso 0.348(3) 1 calc R . P B 2
H51E H 0.286157 0.410585 0.399310 0.088 Uiso 0.348(3) 1 calc R . P B 2
H51F H 0.256179 0.546547 0.360338 0.088 Uiso 0.348(3) 1 calc R . P B 2
C52A C 0.3512(5) 0.6507(16) 0.4001(4) 0.037(3) Uani 0.348(3) 1 d D U P B 2
H52D H 0.359552 0.608350 0.431174 0.055 Uiso 0.348(3) 1 calc GR . P B 2
H52E H 0.326337 0.743146 0.393279 0.055 Uiso 0.348(3) 1 calc GR . P B 2
H52F H 0.381883 0.694242 0.397787 0.055 Uiso 0.348(3) 1 calc GR . P B 2

loop_
_atom_site_aniso_label
_atom_site_aniso_U_11
_atom_site_aniso_U_22
_atom_site_aniso_U_33
_atom_site_aniso_U_23
_atom_site_aniso_U_13
_atom_site_aniso_U_12
Si1 0.0229(5) 0.0195(4) 0.0263(5) -0.0027(4) 0.0135(4) -0.0007(4)
Si2 0.0297(5) 0.0188(4) 0.0174(4) -0.0005(4) 0.0132(4) 0.0011(4)
Si3 0.0202(5) 0.0275(5) 0.0219(5) -0.0006(4) 0.0089(4) 0.0060(4)
O1 0.0189(11) 0.0306(13) 0.0171(11) -0.0046(10) 0.0034(9) 0.0046(10)
O2 0.0283(13) 0.0237(12) 0.0266(13) -0.0043(10) 0.0154(11) 0.0019(10)
O3 0.0174(11) 0.0259(11) 0.0172(11) 0.0011(10) 0.0073(9) 0.0031(9)
O4 0.0277(12) 0.0187(11) 0.0162(11) -0.0011(9) 0.0114(9) 0.0015(9)
O5 0.0203(12) 0.0335(13) 0.0189(11) 0.0006(11) 0.0102(10) 0.0076(10)
C1 0.0197(16) 0.0229(16) 0.0166(16) -0.0018(13) 0.0060(13) 0.0053(13)
C2 0.0161(15) 0.0214(15) 0.0138(15) 0.0035(13) 0.0054(12) 0.0044(12)
C3 0.0207(16) 0.0173(14) 0.0142(14) -0.0003(13) 0.0068(13) 0.0043(13)
C4 0.0193(16) 0.0244(16) 0.0158(15) 0.0024(14) 0.0093(13) 0.0071(14)
C5 0.0156(16) 0.0308(18) 0.0227(17) -0.0021(15) 0.0073(13) 0.0041(14)
C6 0.038(2) 0.0244(19) 0.035(2) -0.0071(15) 0.0206(18) 0.0014(15)
C7 0.037(2) 0.0255(17) 0.032(2) -0.0041(16) 0.0151(17) 0.0038(17)
C8 0.048(3) 0.047(2) 0.045(2) -0.005(2) 0.028(2) 0.012(2)
C9 0.052(3) 0.0203(18) 0.054(3) -0.0058(17) 0.034(2) -0.0054(17)
C10 0.035(2) 0.043(2) 0.031(2) -0.0025(19) 0.0201(17) -0.0049(19)
C11 0.0201(17) 0.0271(18) 0.037(2) -0.0055(16) 0.0105(15) -0.0011(14)
C12 0.028(2) 0.0237(18) 0.060(3) 0.0002(19) 0.0187(19) 0.0026(16)
C13 0.021(2) 0.042(2) 0.074(3) -0.006(2) 0.019(2) -0.0035(18)
C14 0.044(3) 0.058(3) 0.034(2) 0.002(2) 0.006(2) 0.017(2)
C15 0.038(2) 0.0303(19) 0.0231(18) 0.0023(16) 0.0128(16) 0.0041(17)
C16 0.043(2) 0.0295(18) 0.0208(18) -0.0013(16) 0.0194(16) -0.0024(17)
C17 0.039(2) 0.0188(16) 0.0243(18) -0.0059(14) 0.0203(16) -0.0014(15)
C18 0.038(2) 0.0208(16) 0.039(2) -0.0027(17) 0.0206(18) -0.0036(16)
C19 0.075(3) 0.036(2) 0.033(2) -0.0132(18) 0.030(2) -0.004(2)
C20 0.042(2) 0.0188(16) 0.045(2) 0.0015(17) 0.0247(19) 0.0027(17)
C21 0.031(2) 0.046(2) 0.0255(19) 0.0084(17) 0.0094(16) 0.0142(17)
C22 0.030(2) 0.041(2) 0.056(3) -0.013(2) 0.014(2) 0.0071(18)
C23 0.0249(19) 0.044(2) 0.028(2) 0.0004(18) 0.0124(16) -0.0012(17)
C24 0.065(4) 0.130(6) 0.040(3) 0.018(3) 0.018(3) -0.043(4)
C25 0.055(3) 0.035(2) 0.088(4) -0.001(3) 0.042(3) -0.006(2)
C26 0.025(2) 0.062(3) 0.072(3) -0.006(3) 0.023(2) -0.003(2)
Si4 0.0200(8) 0.0450(10) 0.0285(9) 0.0076(7) 0.0088(6) -0.0025(7)
Si5 0.0283(19) 0.031(2) 0.023(2) 0.0041(13) 0.0162(14) 0.0030(16)
Si6 0.033(3) 0.064(4) 0.046(4) -0.001(3) 0.021(3) -0.008(3)
O6 0.033(4) 0.073(6) 0.019(4) -0.005(3) 0.009(3) -0.005(3)
O7 0.040(3) 0.067(4) 0.027(2) -0.006(2) 0.007(2) -0.012(3)
O8 0.027(3) 0.053(7) 0.023(3) 0.004(3) 0.011(2) -0.006(2)
O9 0.030(3) 0.025(5) 0.017(3) 0.008(3) 0.013(2) 0.005(4)
O10 0.027(4) 0.047(5) 0.021(4) 0.000(4) 0.013(3) -0.001(3)
C27 0.024(4) 0.062(5) 0.011(3) -0.004(3) 0.006(3) -0.018(3)
C28 0.023(3) 0.045(6) 0.015(3) 0.003(4) 0.009(3) -0.003(4)
C29 0.025(3) 0.024(5) 0.014(3) 0.008(3) 0.007(2) -0.002(3)
C30 0.027(3) 0.045(3) 0.015(4) -0.003(3) 0.015(3) -0.003(3)
C31 0.018(6) 0.061(3) 0.024(5) -0.014(4) 0.005(5) -0.003(5)
C32 0.074(5) 0.074(5) 0.040(4) -0.012(3) 0.022(3) -0.012(4)
C33 0.093(5) 0.074(5) 0.037(4) -0.018(3) 0.015(4) 0.000(4)
C34 0.149(8) 0.084(6) 0.049(5) -0.011(5) 0.013(5) 0.030(6)
C35 0.037(4) 0.124(9) 0.053(5) 0.052(6) 0.019(4) 0.024(5)
C36 0.029(7) 0.056(7) 0.100(9) -0.011(6) 0.022(6) -0.007(5)
C37 0.023(3) 0.048(4) 0.040(3) 0.004(3) 0.016(3) -0.005(3)
C38 0.049(5) 0.073(6) 0.046(5) 0.021(5) 0.024(4) -0.011(5)
C39 0.036(6) 0.062(6) 0.094(8) -0.018(6) 0.027(6) -0.014(5)
C40 0.024(5) 0.067(8) 0.088(9) -0.004(7) 0.026(5) -0.006(4)
C41 0.045(5) 0.056(5) 0.022(5) -0.006(4) 0.022(3) -0.006(4)
C42 0.052(7) 0.033(6) 0.017(5) 0.006(4) 0.018(4) 0.004(4)
C43 0.035(5) 0.027(4) 0.038(4) -0.009(3) 0.022(4) 0.002(3)
C44 0.035(6) 0.034(7) 0.046(7) 0.010(5) 0.020(5) 0.009(5)
C45 0.030(8) 0.063(6) 0.048(5) -0.022(4) 0.014(4) 0.003(6)
C46 0.046(6) 0.022(7) 0.070(10) -0.016(6) 0.038(6) -0.005(4)
C47 0.039(10) 0.072(7) 0.060(9) -0.015(6) 0.027(7) -0.017(6)
C48 0.064(8) 0.073(9) 0.055(5) -0.018(5) 0.048(4) -0.026(7)
C49 0.030(5) 0.064(5) 0.076(9) 0.013(7) 0.013(6) 0.004(4)
C50 0.059(6) 0.113(10) 0.087(8) 0.042(8) 0.006(6) 0.015(6)
C51 0.029(5) 0.107(9) 0.123(17) -0.006(12) 0.035(8) 0.007(6)
C52 0.060(6) 0.063(6) 0.165(12) 0.001(8) 0.028(8) 0.013(5)
Si4A 0.0317(18) 0.051(2) 0.0367(18) 0.0025(16) 0.0099(14) -0.0050(15)
Si5A 0.036(4) 0.029(4) 0.012(3) -0.004(3) 0.010(3) -0.010(3)
Si6A 0.024(5) 0.020(3) 0.027(4) 0.003(3) 0.021(4) 0.006(3)
O6A 0.056(10) 0.077(10) 0.017(7) -0.004(6) 0.007(7) -0.012(8)
O7A 0.069(7) 0.041(5) 0.024(4) -0.011(4) 0.007(4) -0.013(5)
O8A 0.021(5) 0.055(12) 0.022(5) 0.003(6) 0.013(4) -0.014(4)
O9A 0.030(6) 0.021(8) 0.030(6) 0.012(5) 0.014(5) -0.001(6)
O10A 0.020(7) 0.054(9) 0.019(7) -0.008(6) 0.009(5) -0.004(6)
C27A 0.025(7) 0.094(11) 0.046(8) -0.029(8) -0.005(6) 0.001(7)
C28A 0.032(7) 0.043(10) 0.027(7) 0.006(8) 0.011(6) -0.015(7)
C29A 0.022(4) 0.026(7) 0.011(5) 0.005(5) 0.010(4) -0.004(4)
C30A 0.034(5) 0.040(5) 0.013(6) 0.001(5) 0.008(5) -0.007(5)
C31A 0.014(7) 0.055(5) 0.021(6) -0.009(5) 0.007(6) -0.013(6)
C32A 0.093(6) 0.063(5) 0.046(5) -0.010(4) 0.011(4) -0.012(5)
C33A 0.095(8) 0.046(6) 0.046(6) -0.015(5) 0.010(6) -0.015(6)
C34A 0.111(13) 0.039(7) 0.057(9) -0.013(6) 0.006(8) -0.004(8)
C35A 0.039(7) 0.092(12) 0.031(7) 0.030(8) 0.014(6) 0.030(8)
C36A 0.040(12) 0.061(12) 0.071(12) 0.001(10) 0.014(10) -0.025(9)
C37A 0.045(7) 0.068(8) 0.048(7) 0.015(7) 0.026(6) -0.001(6)
C38A 0.060(10) 0.075(11) 0.040(8) 0.015(9) 0.023(7) -0.016(11)
C39A 0.039(15) 0.056(14) 0.061(12) 0.008(11) 0.023(11) 0.005(10)
C40A 0.036(10) 0.12(3) 0.064(14) -0.015(18) 0.022(9) -0.014(13)
C41A 0.035(6) 0.039(6) 0.033(7) 0.002(5) 0.021(4) -0.005(4)
C42A 0.025(9) 0.046(13) 0.022(10) 0.014(8) 0.008(7) -0.001(7)
C43A 0.033(9) 0.061(11) 0.045(9) -0.006(9) 0.014(8) 0.003(8)
C44A 0.055(14) 0.028(12) 0.042(13) -0.006(11) 0.027(10) 0.000(9)
C45A 0.038(15) 0.062(9) 0.052(8) -0.035(7) 0.020(8) 0.004(10)
C46A 0.066(12) 0.022(11) 0.078(17) -0.023(10) 0.053(12) -0.016(8)
C47A 0.018(10) 0.072(10) 0.058(13) -0.016(10) 0.016(9) -0.007(9)
C48A 0.043(9) 0.076(15) 0.052(7) 0.000(9) 0.037(6) -0.002(10)
C49A 0.021(7) 0.064(9) 0.025(8) 0.005(7) 0.004(6) 0.003(6)
C50A 0.052(9) 0.081(12) 0.018(7) -0.009(8) 0.002(6) 0.016(8)
C51A 0.037(11) 0.085(12) 0.053(13) -0.004(11) 0.017(9) 0.011(10)
C52A 0.032(6) 0.046(7) 0.032(6) 0.002(6) 0.012(5) 0.020(5)

loop_
_atom_type_symbol
_atom_type_description
_atom_type_scat_dispersion_real
_atom_type_scat_dispersion_imag
_atom_type_scat_source
C C 0.0181 0.0091 'International Tables Vol C Tables 4.2.6.8 and 6.1.1.4'
H H 0.0000 0.0000 'International Tables Vol C Tables 4.2.6.8 and 6.1.1.4'
O O 0.0492 0.0322 'International Tables Vol C Tables 4.2.6.8 and 6.1.1.4'
Si Si 0.2541 0.3302 'International Tables Vol C Tables 4.2.6.8 and 6.1.1.4'

loop_
_geom_angle_atom_site_label_1
_geom_angle_atom_site_label_2
_geom_angle_atom_site_label_3
_geom_angle
_geom_angle_site_symmetry_1
_geom_angle_site_symmetry_3
_geom_angle_publ_flag
O3 Si1 C9 109.57(16) . . ?
O3 Si1 C10 112.30(15) . . ?
O3 Si1 C11 105.69(15) . . ?
C9 Si1 C10 107.1(2) . . ?
C9 Si1 C11 111.38(19) . . ?
C10 Si1 C11 110.90(19) . . ?
O4 Si2 C15 110.10(15) . . ?
O4 Si2 C16 111.10(15) . . ?
O4 Si2 C17 104.48(14) . . ?
C15 Si2 C17 111.70(18) . . ?
C16 Si2 C15 108.18(18) . . ?
C16 Si2 C17 111.28(17) . . ?
O5 Si3 C21 110.50(15) . . ?
O5 Si3 C22 108.57(17) . . ?
O5 Si3 C23 107.52(16) . . ?
C21 Si3 C22 108.5(2) . . ?
C21 Si3 C23 111.48(19) . . ?
C22 Si3 C23 110.2(2) . . ?
C5 O1 C1 110.6(2) . . ?
C1 O2 C6 112.9(3) . . ?
C2 O3 Si1 125.7(2) . . ?
C3 O4 Si2 122.45(19) . . ?
C4 O5 Si3 127.7(2) . . ?
O1 C1 H1 109.8 . . ?
O1 C1 C2 110.2(3) . . ?
O2 C1 O1 107.2(3) . . ?
O2 C1 H1 109.8 . . ?
O2 C1 C2 110.1(3) . . ?
C2 C1 H1 109.8 . . ?
O3 C2 C1 109.4(2) . . ?
O3 C2 H2 109.8 . . ?
O3 C2 C3 110.0(2) . . ?
C1 C2 H2 109.8 . . ?
C1 C2 C3 108.0(3) . . ?
C3 C2 H2 109.8 . . ?
O4 C3 C2 110.6(3) . . ?
O4 C3 H3 108.9 . . ?
O4 C3 C4 110.3(3) . . ?
C2 C3 H3 108.9 . . ?
C2 C3 C4 109.2(2) . . ?
C4 C3 H3 108.9 . . ?
O5 C4 C3 109.7(2) . . ?
O5 C4 H4 109.5 . . ?
O5 C4 C5 108.8(3) . . ?
C3 C4 H4 109.5 . . ?
C5 C4 C3 109.7(3) . . ?
C5 C4 H4 109.5 . . ?
O1 C5 C4 111.0(3) . . ?
O1 C5 H5A 109.4 . . ?
O1 C5 H5B 109.4 . . ?
C4 C5 H5A 109.4 . . ?
C4 C5 H5B 109.4 . . ?
H5A C5 H5B 108.0 . . ?
O2 C6 H6A 109.8 . . ?
O2 C6 H6B 109.8 . . ?
O2 C6 C7 109.3(3) . . ?
H6A C6 H6B 108.3 . . ?
C7 C6 H6A 109.8 . . ?
C7 C6 H6B 109.8 . . ?
C8 C7 C6 177.8(5) . . ?
C7 C8 H8 180.0 . . ?
Si1 C9 H9A 109.5 . . ?
Si1 C9 H9B 109.5 . . ?
Si1 C9 H9C 109.5 . . ?
H9A C9 H9B 109.5 . . ?
H9A C9 H9C 109.5 . . ?
H9B C9 H9C 109.5 . . ?
Si1 C10 H10A 109.5 . . ?
Si1 C10 H10B 109.5 . . ?
Si1 C10 H10C 109.5 . . ?
H10A C10 H10B 109.5 . . ?
H10A C10 H10C 109.5 . . ?
H10B C10 H10C 109.5 . . ?
C12 C11 Si1 110.4(3) . . ?
C12 C11 C13 108.5(3) . . ?
C13 C11 Si1 109.2(3) . . ?
C14 C11 Si1 111.1(3) . . ?
C14 C11 C12 108.7(4) . . ?
C14 C11 C13 108.9(4) . . ?
C11 C12 H12A 109.5 . . ?
C11 C12 H12B 109.5 . . ?
C11 C12 H12C 109.5 . . ?
H12A C12 H12B 109.5 . . ?
H12A C12 H12C 109.5 . . ?
H12B C12 H12C 109.5 . . ?
C11 C13 H13A 109.5 . . ?
C11 C13 H13B 109.5 . . ?
C11 C13 H13C 109.5 . . ?
H13A C13 H13B 109.5 . . ?
H13A C13 H13C 109.5 . . ?
H13B C13 H13C 109.5 . . ?
C11 C14 H14A 109.5 . . ?
C11 C14 H14B 109.5 . . ?
C11 C14 H14C 109.5 . . ?
H14A C14 H14B 109.5 . . ?
H14A C14 H14C 109.5 . . ?
H14B C14 H14C 109.5 . . ?
Si2 C15 H15A 109.5 . . ?
Si2 C15 H15B 109.5 . . ?
Si2 C15 H15C 109.5 . . ?
H15A C15 H15B 109.5 . . ?
H15A C15 H15C 109.5 . . ?
H15B C15 H15C 109.5 . . ?
Si2 C16 H16A 109.5 . . ?
Si2 C16 H16B 109.5 . . ?
Si2 C16 H16C 109.5 . . ?
H16A C16 H16B 109.5 . . ?
H16A C16 H16C 109.5 . . ?
H16B C16 H16C 109.5 . . ?
C18 C17 Si2 110.3(2) . . ?
C18 C17 C19 108.9(3) . . ?
C19 C17 Si2 109.2(3) . . ?
C20 C17 Si2 109.9(3) . . ?
C20 C17 C18 109.8(3) . . ?
C20 C17 C19 108.8(3) . . ?
C17 C18 H18A 109.5 . . ?
C17 C18 H18B 109.5 . . ?
C17 C18 H18C 109.5 . . ?
H18A C18 H18B 109.5 . . ?
H18A C18 H18C 109.5 . . ?
H18B C18 H18C 109.5 . . ?
C17 C19 H19A 109.5 . . ?
C17 C19 H19B 109.5 . . ?
C17 C19 H19C 109.5 . . ?
H19A C19 H19B 109.5 . . ?
H19A C19 H19C 109.5 . . ?
H19B C19 H19C 109.5 . . ?
C17 C20 H20A 109.5 . . ?
C17 C20 H20B 109.5 . . ?
C17 C20 H20C 109.5 . . ?
H20A C20 H20B 109.5 . . ?
H20A C20 H20C 109.5 . . ?
H20B C20 H20C 109.5 . . ?
Si3 C21 H21A 109.5 . . ?
Si3 C21 H21B 109.5 . . ?
Si3 C21 H21C 109.5 . . ?
H21A C21 H21B 109.5 . . ?
H21A C21 H21C 109.5 . . ?
H21B C21 H21C 109.5 . . ?
Si3 C22 H22A 109.5 . . ?
Si3 C22 H22B 109.5 . . ?
Si3 C22 H22C 109.5 . . ?
H22A C22 H22B 109.5 . . ?
H22A C22 H22C 109.5 . . ?
H22B C22 H22C 109.5 . . ?
C24 C23 Si3 110.0(3) . . ?
C24 C23 C25 110.1(5) . . ?
C24 C23 C26 109.3(4) . . ?
C25 C23 Si3 109.9(3) . . ?
C26 C23 Si3 110.0(3) . . ?
C26 C23 C25 107.4(4) . . ?
C23 C24 H24A 109.5 . . ?
C23 C24 H24B 109.5 . . ?
C23 C24 H24C 109.5 . . ?
H24A C24 H24B 109.5 . . ?
H24A C24 H24C 109.5 . . ?
H24B C24 H24C 109.5 . . ?
C23 C25 H25A 109.5 . . ?
C23 C25 H25B 109.5 . . ?
C23 C25 H25C 109.5 . . ?
H25A C25 H25B 109.5 . . ?
H25A C25 H25C 109.5 . . ?
H25B C25 H25C 109.5 . . ?
C23 C26 H26A 109.5 . . ?
C23 C26 H26B 109.5 . . ?
C23 C26 H26C 109.5 . . ?
H26A C26 H26B 109.5 . . ?
H26A C26 H26C 109.5 . . ?
H26B C26 H26C 109.5 . . ?
O8 Si4 C35 112.7(5) . . ?
O8 Si4 C36 108.0(6) . . ?
O8 Si4 C37 106.5(4) . . ?
C35 Si4 C37 112.2(4) . . ?
C36 Si4 C35 107.0(8) . . ?
C36 Si4 C37 110.6(6) . . ?
O9 Si5 C41 110.5(8) . . ?
O9 Si5 C42 111.4(8) . . ?
O9 Si5 C43 104.0(7) . . ?
C41 Si5 C43 112.6(7) . . ?
C42 Si5 C41 107.1(9) . . ?
C42 Si5 C43 111.3(8) . . ?
O10 Si6 C47 109.8(9) . . ?
O10 Si6 C48 109.7(8) . . ?
O10 Si6 C49 106.9(8) . . ?
C47 Si6 C48 108.3(8) . . ?
C47 Si6 C49 109.9(7) . . ?
C48 Si6 C49 112.2(7) . . ?
C31 O6 C27 107.1(8) . . ?
C27 O7 C32 112.8(7) . . ?
C28 O8 Si4 128.4(8) . . ?
C29 O9 Si5 124.3(9) . . ?
C30 O10 Si6 129.7(10) . . ?
O6 C27 H27 111.6 . . ?
O6 C27 C28 107.4(7) . . ?
O7 C27 O6 106.8(5) . . ?
O7 C27 H27 111.6 . . ?
O7 C27 C28 107.5(7) . . ?
C28 C27 H27 111.6 . . ?
O8 C28 C27 110.0(8) . . ?
O8 C28 H28 109.5 . . ?
O8 C28 C29 109.5(7) . . ?
C27 C28 H28 109.5 . . ?
C27 C28 C29 108.8(7) . . ?
C29 C28 H28 109.5 . . ?
O9 C29 C28 109.3(9) . . ?
O9 C29 H29 108.3 . . ?
O9 C29 C30 112.1(9) . . ?
C28 C29 H29 108.3 . . ?
C30 C29 C28 110.5(8) . . ?
C30 C29 H29 108.3 . . ?
O10 C30 C29 108.6(9) . . ?
O10 C30 H30 109.5 . . ?
O10 C30 C31 110.9(12) . . ?
C29 C30 H30 109.5 . . ?
C31 C30 C29 108.8(10) . . ?
C31 C30 H30 109.5 . . ?
O6 C31 C30 110.9(10) . . ?
O6 C31 H31A 109.5 . . ?
O6 C31 H31B 109.5 . . ?
C30 C31 H31A 109.5 . . ?
C30 C31 H31B 109.5 . . ?
H31A C31 H31B 108.1 . . ?
O7 C32 H32A 109.0 . . ?
O7 C32 H32B 109.0 . . ?
H32A C32 H32B 107.8 . . ?
C33 C32 O7 113.1(7) . . ?
C33 C32 H32A 109.0 . . ?
C33 C32 H32B 109.0 . . ?
C34 C33 C32 176.1(12) . . ?
C33 C34 H34 180.0 . . ?
Si4 C35 H35A 109.5 . . ?
Si4 C35 H35B 109.5 . . ?
Si4 C35 H35C 109.5 . . ?
H35A C35 H35B 109.5 . . ?
H35A C35 H35C 109.5 . . ?
H35B C35 H35C 109.5 . . ?
Si4 C36 H36A 109.5 . . ?
Si4 C36 H36B 109.5 . . ?
Si4 C36 H36C 109.5 . . ?
H36A C36 H36B 109.5 . . ?
H36A C36 H36C 109.5 . . ?
H36B C36 H36C 109.5 . . ?
C38 C37 Si4 110.6(5) . . ?
C38 C37 C40 111.2(9) . . ?
C39 C37 Si4 111.3(6) . . ?
C39 C37 C38 105.8(8) . . ?
C39 C37 C40 108.0(8) . . ?
C40 C37 Si4 109.9(6) . . ?
C37 C38 H38A 109.5 . . ?
C37 C38 H38B 109.5 . . ?
C37 C38 H38C 109.5 . . ?
H38A C38 H38B 109.5 . . ?
H38A C38 H38C 109.5 . . ?
H38B C38 H38C 109.5 . . ?
C37 C39 H39A 109.5 . . ?
C37 C39 H39B 109.5 . . ?
C37 C39 H39C 109.5 . . ?
H39A C39 H39B 109.5 . . ?
H39A C39 H39C 109.5 . . ?
H39B C39 H39C 109.5 . . ?
C37 C40 H40A 109.5 . . ?
C37 C40 H40B 109.5 . . ?
C37 C40 H40C 109.5 . . ?
H40A C40 H40B 109.5 . . ?
H40A C40 H40C 109.5 . . ?
H40B C40 H40C 109.5 . . ?
Si5 C41 H41A 109.5 . . ?
Si5 C41 H41B 109.5 . . ?
Si5 C41 H41C 109.5 . . ?
H41A C41 H41B 109.5 . . ?
H41A C41 H41C 109.5 . . ?
H41B C41 H41C 109.5 . . ?
Si5 C42 H42A 109.5 . . ?
Si5 C42 H42B 109.5 . . ?
Si5 C42 H42C 109.5 . . ?
H42A C42 H42B 109.5 . . ?
H42A C42 H42C 109.5 . . ?
H42B C42 H42C 109.5 . . ?
C44 C43 Si5 112.4(10) . . ?
C44 C43 C45 108.0(11) . . ?
C44 C43 C46 109.0(11) . . ?
C45 C43 Si5 109.5(10) . . ?
C46 C43 Si5 110.1(9) . . ?
C46 C43 C45 107.8(11) . . ?
C43 C44 H44A 109.5 . . ?
C43 C44 H44B 109.5 . . ?
C43 C44 H44C 109.5 . . ?
H44A C44 H44B 109.5 . . ?
H44A C44 H44C 109.5 . . ?
H44B C44 H44C 109.5 . . ?
C43 C45 H45A 109.5 . . ?
C43 C45 H45B 109.5 . . ?
C43 C45 H45C 109.5 . . ?
H45A C45 H45B 109.5 . . ?
H45A C45 H45C 109.5 . . ?
H45B C45 H45C 109.5 . . ?
C43 C46 H46A 109.5 . . ?
C43 C46 H46B 109.5 . . ?
C43 C46 H46C 109.5 . . ?
H46A C46 H46B 109.5 . . ?
H46A C46 H46C 109.5 . . ?
H46B C46 H46C 109.5 . . ?
Si6 C47 H47A 109.5 . . ?
Si6 C47 H47B 109.5 . . ?
Si6 C47 H47C 109.5 . . ?
H47A C47 H47B 109.5 . . ?
H47A C47 H47C 109.5 . . ?
H47B C47 H47C 109.5 . . ?
Si6 C48 H48A 109.5 . . ?
Si6 C48 H48B 109.5 . . ?
Si6 C48 H48C 109.5 . . ?
H48A C48 H48B 109.5 . . ?
H48A C48 H48C 109.5 . . ?
H48B C48 H48C 109.5 . . ?
C50 C49 Si6 109.2(8) . . ?
C51 C49 Si6 109.8(10) . . ?
C51 C49 C50 107.9(11) . . ?
C52 C49 Si6 110.4(8) . . ?
C52 C49 C50 108.4(11) . . ?
C52 C49 C51 111.1(12) . . ?
C49 C50 H50A 109.5 . . ?
C49 C50 H50B 109.5 . . ?
C49 C50 H50C 109.5 . . ?
H50A C50 H50B 109.5 . . ?
H50A C50 H50C 109.5 . . ?
H50B C50 H50C 109.5 . . ?
C49 C51 H51A 109.5 . . ?
C49 C51 H51B 109.5 . . ?
C49 C51 H51C 109.5 . . ?
H51A C51 H51B 109.5 . . ?
H51A C51 H51C 109.5 . . ?
H51B C51 H51C 109.5 . . ?
C49 C52 H52A 109.5 . . ?
C49 C52 H52B 109.5 . . ?
C49 C52 H52C 109.5 . . ?
H52A C52 H52B 109.5 . . ?
H52A C52 H52C 109.5 . . ?
H52B C52 H52C 109.5 . . ?
O8A Si4A C35A 111.6(9) . . ?
O8A Si4A C36A 110.2(10) . . ?
O8A Si4A C37A 105.3(8) . . ?
C35A Si4A C37A 110.8(7) . . ?
C36A Si4A C35A 110.4(10) . . ?
C36A Si4A C37A 108.3(8) . . ?
O9A Si5A C41A 110.8(15) . . ?
O9A Si5A C42A 112.2(16) . . ?
O9A Si5A C43A 104.8(13) . . ?
C41A Si5A C43A 110.5(14) . . ?
C42A Si5A C41A 107.8(15) . . ?
C42A Si5A C43A 110.8(14) . . ?
O10A Si6A C47A 106.1(16) . . ?
O10A Si6A C48A 111.9(14) . . ?
O10A Si6A C49A 108.3(16) . . ?
C47A Si6A C48A 108.7(15) . . ?
C47A Si6A C49A 111.0(12) . . ?
C48A Si6A C49A 110.8(9) . . ?
C31A O6A C27A 108.9(15) . . ?
C27A O7A C32A 110.7(14) . . ?
C28A O8A Si4A 126.9(14) . . ?
C29A O9A Si5A 125.8(17) . . ?
C30A O10A Si6A 125.3(18) . . ?
O6A C27A H27A 117.2 . . ?
O6A C27A C28A 100.3(15) . . ?
O7A C27A O6A 94.6(13) . . ?
O7A C27A H27A 117.2 . . ?
O7A C27A C28A 106.9(14) . . ?
C28A C27A H27A 117.2 . . ?
O8A C28A C27A 113.4(14) . . ?
O8A C28A H28A 109.6 . . ?
O8A C28A C29A 107.9(13) . . ?
C27A C28A H28A 109.6 . . ?
C27A C28A C29A 106.8(13) . . ?
C29A C28A H28A 109.6 . . ?
O9A C29A C28A 114.6(17) . . ?
O9A C29A H29A 109.7 . . ?
O9A C29A C30A 106.9(18) . . ?
C28A C29A H29A 109.7 . . ?
C30A C29A C28A 106.1(14) . . ?
C30A C29A H29A 109.7 . . ?
O10A C30A C29A 109.2(17) . . ?
O10A C30A H30A 109.8 . . ?
O10A C30A C31A 107(2) . . ?
C29A C30A H30A 109.8 . . ?
C31A C30A C29A 110.9(18) . . ?
C31A C30A H30A 109.8 . . ?
O6A C31A C30A 111.2(18) . . ?
O6A C31A H31C 109.4 . . ?
O6A C31A H31D 109.4 . . ?
C30A C31A H31C 109.4 . . ?
C30A C31A H31D 109.4 . . ?
H31C C31A H31D 108.0 . . ?
O7A C32A H32C 107.4 . . ?
O7A C32A H32D 107.4 . . ?
H32C C32A H32D 106.9 . . ?
C33A C32A O7A 119.7(16) . . ?
C33A C32A H32C 107.4 . . ?
C33A C32A H32D 107.4 . . ?
C34A C33A C32A 179(2) . . ?
C33A C34A H34A 180.0 . . ?
Si4A C35A H35D 109.5 . . ?
Si4A C35A H35E 109.5 . . ?
Si4A C35A H35F 109.5 . . ?
H35D C35A H35E 109.5 . . ?
H35D C35A H35F 109.5 . . ?
H35E C35A H35F 109.5 . . ?
Si4A C36A H36D 109.5 . . ?
Si4A C36A H36E 109.5 . . ?
Si4A C36A H36F 109.5 . . ?
H36D C36A H36E 109.5 . . ?
H36D C36A H36F 109.5 . . ?
H36E C36A H36F 109.5 . . ?
C38A C37A Si4A 110.8(11) . . ?
C38A C37A C39A 109.4(15) . . ?
C38A C37A C40A 106.3(16) . . ?
C39A C37A Si4A 110.4(12) . . ?
C40A C37A Si4A 110.6(14) . . ?
C40A C37A C39A 109.3(16) . . ?
C37A C38A H38D 109.5 . . ?
C37A C38A H38E 109.5 . . ?
C37A C38A H38F 109.5 . . ?
H38D C38A H38E 109.5 . . ?
H38D C38A H38F 109.5 . . ?
H38E C38A H38F 109.5 . . ?
C37A C39A H39D 109.5 . . ?
C37A C39A H39E 109.5 . . ?
C37A C39A H39F 109.5 . . ?
H39D C39A H39E 109.5 . . ?
H39D C39A H39F 109.5 . . ?
H39E C39A H39F 109.5 . . ?
C37A C40A H40D 109.5 . . ?
C37A C40A H40E 109.5 . . ?
C37A C40A H40F 109.5 . . ?
H40D C40A H40E 109.5 . . ?
H40D C40A H40F 109.5 . . ?
H40E C40A H40F 109.5 . . ?
Si5A C41A H41D 109.5 . . ?
Si5A C41A H41E 109.5 . . ?
Si5A C41A H41F 109.5 . . ?
H41D C41A H41E 109.5 . . ?
H41D C41A H41F 109.5 . . ?
H41E C41A H41F 109.5 . . ?
Si5A C42A H42D 109.5 . . ?
Si5A C42A H42E 109.5 . . ?
Si5A C42A H42F 109.5 . . ?
H42D C42A H42E 109.5 . . ?
H42D C42A H42F 109.5 . . ?
H42E C42A H42F 109.5 . . ?
C44A C43A Si5A 110.3(19) . . ?
C44A C43A C45A 107(2) . . ?
C44A C43A C46A 109(2) . . ?
C45A C43A Si5A 109.8(19) . . ?
C46A C43A Si5A 111.3(18) . . ?
C46A C43A C45A 109(2) . . ?
C43A C44A H44D 109.5 . . ?
C43A C44A H44E 109.5 . . ?
C43A C44A H44F 109.5 . . ?
H44D C44A H44E 109.5 . . ?
H44D C44A H44F 109.5 . . ?
H44E C44A H44F 109.5 . . ?
C43A C45A H45D 109.5 . . ?
C43A C45A H45E 109.5 . . ?
C43A C45A H45F 109.5 . . ?
H45D C45A H45E 109.5 . . ?
H45D C45A H45F 109.5 . . ?
H45E C45A H45F 109.5 . . ?
C43A C46A H46D 109.5 . . ?
C43A C46A H46E 109.5 . . ?
C43A C46A H46F 109.5 . . ?
H46D C46A H46E 109.5 . . ?
H46D C46A H46F 109.5 . . ?
H46E C46A H46F 109.5 . . ?
Si6A C47A H47D 109.5 . . ?
Si6A C47A H47E 109.5 . . ?
Si6A C47A H47F 109.5 . . ?
H47D C47A H47E 109.5 . . ?
H47D C47A H47F 109.5 . . ?
H47E C47A H47F 109.5 . . ?
Si6A C48A H48D 109.5 . . ?
Si6A C48A H48E 109.5 . . ?
Si6A C48A H48F 109.5 . . ?
H48D C48A H48E 109.5 . . ?
H48D C48A H48F 109.5 . . ?
H48E C48A H48F 109.5 . . ?
C50A C49A Si6A 106.9(11) . . ?
C51A C49A Si6A 107.4(17) . . ?
C51A C49A C50A 109.1(15) . . ?
C52A C49A Si6A 115.5(10) . . ?
C52A C49A C50A 108.9(11) . . ?
C52A C49A C51A 108.8(16) . . ?
C49A C50A H50D 109.5 . . ?
C49A C50A H50E 109.5 . . ?
C49A C50A H50F 109.5 . . ?
H50D C50A H50E 109.5 . . ?
H50D C50A H50F 109.5 . . ?
H50E C50A H50F 109.5 . . ?
C49A C51A H51D 109.5 . . ?
C49A C51A H51E 109.5 . . ?
C49A C51A H51F 109.5 . . ?
H51D C51A H51E 109.5 . . ?
H51D C51A H51F 109.5 . . ?
H51E C51A H51F 109.5 . . ?
C49A C52A H52D 109.5 . . ?
C49A C52A H52E 109.5 . . ?
C49A C52A H52F 109.5 . . ?
H52D C52A H52E 109.5 . . ?
H52D C52A H52F 109.5 . . ?
H52E C52A H52F 109.5 . . ?

loop_
_geom_bond_atom_site_label_1
_geom_bond_atom_site_label_2
_geom_bond_distance
_geom_bond_site_symmetry_2
_geom_bond_publ_flag
Si1 O3 1.660(2) . ?
Si1 C9 1.859(4) . ?
Si1 C10 1.875(4) . ?
Si1 C11 1.876(4) . ?
Si2 O4 1.663(2) . ?
Si2 C15 1.861(4) . ?
Si2 C16 1.856(4) . ?
Si2 C17 1.896(4) . ?
Si3 O5 1.658(2) . ?
Si3 C21 1.857(4) . ?
Si3 C22 1.858(4) . ?
Si3 C23 1.886(4) . ?
O1 C1 1.428(4) . ?
O1 C5 1.428(4) . ?
O2 C1 1.390(4) . ?
O2 C6 1.428(4) . ?
O3 C2 1.416(4) . ?
O4 C3 1.419(4) . ?
O5 C4 1.419(4) . ?
C1 H1 1.0000 . ?
C1 C2 1.522(5) . ?
C2 H2 1.0000 . ?
C2 C3 1.533(4) . ?
C3 H3 1.0000 . ?
C3 C4 1.537(4) . ?
C4 H4 1.0000 . ?
C4 C5 1.524(5) . ?
C5 H5A 0.9900 . ?
C5 H5B 0.9900 . ?
C6 H6A 0.9900 . ?
C6 H6B 0.9900 . ?
C6 C7 1.460(5) . ?
C7 C8 1.177(6) . ?
C8 H8 0.9500 . ?
C9 H9A 0.9800 . ?
C9 H9B 0.9800 . ?
C9 H9C 0.9800 . ?
C10 H10A 0.9800 . ?
C10 H10B 0.9800 . ?
C10 H10C 0.9800 . ?
C11 C12 1.531(5) . ?
C11 C13 1.539(5) . ?
C11 C14 1.530(6) . ?
C12 H12A 0.9800 . ?
C12 H12B 0.9800 . ?
C12 H12C 0.9800 . ?
C13 H13A 0.9800 . ?
C13 H13B 0.9800 . ?
C13 H13C 0.9800 . ?
C14 H14A 0.9800 . ?
C14 H14B 0.9800 . ?
C14 H14C 0.9800 . ?
C15 H15A 0.9800 . ?
C15 H15B 0.9800 . ?
C15 H15C 0.9800 . ?
C16 H16A 0.9800 . ?
C16 H16B 0.9800 . ?
C16 H16C 0.9800 . ?
C17 C18 1.525(5) . ?
C17 C19 1.535(5) . ?
C17 C20 1.520(5) . ?
C18 H18A 0.9800 . ?
C18 H18B 0.9800 . ?
C18 H18C 0.9800 . ?
C19 H19A 0.9800 . ?
C19 H19B 0.9800 . ?
C19 H19C 0.9800 . ?
C20 H20A 0.9800 . ?
C20 H20B 0.9800 . ?
C20 H20C 0.9800 . ?
C21 H21A 0.9800 . ?
C21 H21B 0.9800 . ?
C21 H21C 0.9800 . ?
C22 H22A 0.9800 . ?
C22 H22B 0.9800 . ?
C22 H22C 0.9800 . ?
C23 C24 1.515(6) . ?
C23 C25 1.542(7) . ?
C23 C26 1.531(6) . ?
C24 H24A 0.9800 . ?
C24 H24B 0.9800 . ?
C24 H24C 0.9800 . ?
C25 H25A 0.9800 . ?
C25 H25B 0.9800 . ?
C25 H25C 0.9800 . ?
C26 H26A 0.9800 . ?
C26 H26B 0.9800 . ?
C26 H26C 0.9800 . ?
Si4 O8 1.651(6) . ?
Si4 C35 1.868(7) . ?
Si4 C36 1.853(15) . ?
Si4 C37 1.881(6) . ?
Si5 O9 1.659(6) . ?
Si5 C41 1.865(8) . ?
Si5 C42 1.860(8) . ?
Si5 C43 1.878(8) . ?
Si6 O10 1.655(6) . ?
Si6 C47 1.858(9) . ?
Si6 C48 1.861(8) . ?
Si6 C49 1.892(9) . ?
O6 C27 1.434(8) . ?
O6 C31 1.412(9) . ?
O7 C27 1.402(8) . ?
O7 C32 1.430(10) . ?
O8 C28 1.421(8) . ?
O9 C29 1.412(8) . ?
O10 C30 1.424(8) . ?
C27 H27 1.0000 . ?
C27 C28 1.532(11) . ?
C28 H28 1.0000 . ?
C28 C29 1.538(8) . ?
C29 H29 1.0000 . ?
C29 C30 1.531(8) . ?
C30 H30 1.0000 . ?
C30 C31 1.524(8) . ?
C31 H31A 0.9900 . ?
C31 H31B 0.9900 . ?
C32 H32A 0.9900 . ?
C32 H32B 0.9900 . ?
C32 C33 1.392(14) . ?
C33 C34 1.223(14) . ?
C34 H34 0.9500 . ?
C35 H35A 0.9800 . ?
C35 H35B 0.9800 . ?
C35 H35C 0.9800 . ?
C36 H36A 0.9800 . ?
C36 H36B 0.9800 . ?
C36 H36C 0.9800 . ?
C37 C38 1.534(9) . ?
C37 C39 1.534(13) . ?
C37 C40 1.542(13) . ?
C38 H38A 0.9800 . ?
C38 H38B 0.9800 . ?
C38 H38C 0.9800 . ?
C39 H39A 0.9800 . ?
C39 H39B 0.9800 . ?
C39 H39C 0.9800 . ?
C40 H40A 0.9800 . ?
C40 H40B 0.9800 . ?
C40 H40C 0.9800 . ?
C41 H41A 0.9800 . ?
C41 H41B 0.9800 . ?
C41 H41C 0.9800 . ?
C42 H42A 0.9800 . ?
C42 H42B 0.9800 . ?
C42 H42C 0.9800 . ?
C43 C44 1.532(10) . ?
C43 C45 1.551(9) . ?
C43 C46 1.542(9) . ?
C44 H44A 0.9800 . ?
C44 H44B 0.9800 . ?
C44 H44C 0.9800 . ?
C45 H45A 0.9800 . ?
C45 H45B 0.9800 . ?
C45 H45C 0.9800 . ?
C46 H46A 0.9800 . ?
C46 H46B 0.9800 . ?
C46 H46C 0.9800 . ?
C47 H47A 0.9800 . ?
C47 H47B 0.9800 . ?
C47 H47C 0.9800 . ?
C48 H48A 0.9800 . ?
C48 H48B 0.9800 . ?
C48 H48C 0.9800 . ?
C49 C50 1.544(14) . ?
C49 C51 1.533(10) . ?
C49 C52 1.491(14) . ?
C50 H50A 0.9800 . ?
C50 H50B 0.9800 . ?
C50 H50C 0.9800 . ?
C51 H51A 0.9800 . ?
C51 H51B 0.9800 . ?
C51 H51C 0.9800 . ?
C52 H52A 0.9800 . ?
C52 H52B 0.9800 . ?
C52 H52C 0.9800 . ?
Si4A O8A 1.660(10) . ?
Si4A C35A 1.870(10) . ?
Si4A C36A 1.845(16) . ?
Si4A C37A 1.871(11) . ?
Si5A O9A 1.658(10) . ?
Si5A C41A 1.863(11) . ?
Si5A C42A 1.863(11) . ?
Si5A C43A 1.871(12) . ?
Si6A O10A 1.653(10) . ?
Si6A C47A 1.858(11) . ?
Si6A C48A 1.865(11) . ?
Si6A C49A 1.888(11) . ?
O6A C27A 1.455(13) . ?
O6A C31A 1.408(13) . ?
O7A C27A 1.401(12) . ?
O7A C32A 1.446(15) . ?
O8A C28A 1.425(11) . ?
O9A C29A 1.412(12) . ?
O10A C30A 1.424(11) . ?
C27A H27A 1.0000 . ?
C27A C28A 1.539(15) . ?
C28A H28A 1.0000 . ?
C28A C29A 1.541(11) . ?
C29A H29A 1.0000 . ?
C29A C30A 1.531(12) . ?
C30A H30A 1.0000 . ?
C30A C31A 1.522(12) . ?
C31A H31C 0.9900 . ?
C31A H31D 0.9900 . ?
C32A H32C 0.9900 . ?
C32A H32D 0.9900 . ?
C32A C33A 1.391(18) . ?
C33A C34A 1.216(17) . ?
C34A H34A 0.9500 . ?
C35A H35D 0.9800 . ?
C35A H35E 0.9800 . ?
C35A H35F 0.9800 . ?
C36A H36D 0.9800 . ?
C36A H36E 0.9800 . ?
C36A H36F 0.9800 . ?
C37A C38A 1.532(13) . ?
C37A C39A 1.550(16) . ?
C37A C40A 1.537(17) . ?
C38A H38D 0.9800 . ?
C38A H38E 0.9800 . ?
C38A H38F 0.9800 . ?
C39A H39D 0.9800 . ?
C39A H39E 0.9800 . ?
C39A H39F 0.9800 . ?
C40A H40D 0.9800 . ?
C40A H40E 0.9800 . ?
C40A H40F 0.9800 . ?
C41A H41D 0.9800 . ?
C41A H41E 0.9800 . ?
C41A H41F 0.9800 . ?
C42A H42D 0.9800 . ?
C42A H42E 0.9800 . ?
C42A H42F 0.9800 . ?
C43A C44A 1.532(13) . ?
C43A C45A 1.551(12) . ?
C43A C46A 1.539(12) . ?
C44A H44D 0.9800 . ?
C44A H44E 0.9800 . ?
C44A H44F 0.9800 . ?
C45A H45D 0.9800 . ?
C45A H45E 0.9800 . ?
C45A H45F 0.9800 . ?
C46A H46D 0.9800 . ?
C46A H46E 0.9800 . ?
C46A H46F 0.9800 . ?
C47A H47D 0.9800 . ?
C47A H47E 0.9800 . ?
C47A H47F 0.9800 . ?
C48A H48D 0.9800 . ?
C48A H48E 0.9800 . ?
C48A H48F 0.9800 . ?
C49A C50A 1.548(15) . ?
C49A C51A 1.532(13) . ?
C49A C52A 1.491(15) . ?
C50A H50D 0.9800 . ?
C50A H50E 0.9800 . ?
C50A H50F 0.9800 . ?
C51A H51D 0.9800 . ?
C51A H51E 0.9800 . ?
C51A H51F 0.9800 . ?
C52A H52D 0.9800 . ?
C52A H52E 0.9800 . ?
C52A H52F 0.9800 . ?

loop_
_geom_torsion_atom_site_label_1
_geom_torsion_atom_site_label_2
_geom_torsion_atom_site_label_3
_geom_torsion_atom_site_label_4
_geom_torsion
_geom_torsion_site_symmetry_1
_geom_torsion_site_symmetry_2
_geom_torsion_site_symmetry_3
_geom_torsion_site_symmetry_4
_geom_torsion_publ_flag
Si1 O3 C2 C1 103.4(3) . . . . ?
Si1 O3 C2 C3 -138.2(2) . . . . ?
Si2 O4 C3 C2 -122.7(2) . . . . ?
Si2 O4 C3 C4 116.3(2) . . . . ?
Si3 O5 C4 C3 156.4(2) . . . . ?
Si3 O5 C4 C5 -83.6(3) . . . . ?
O1 C1 C2 O3 -178.7(2) . . . . ?
O1 C1 C2 C3 61.6(3) . . . . ?
O2 C1 C2 O3 -60.7(3) . . . . ?
O2 C1 C2 C3 179.6(3) . . . . ?
O3 Si1 C11 C12 57.0(3) . . . . ?
O3 Si1 C11 C13 176.2(3) . . . . ?
O3 Si1 C11 C14 -63.7(3) . . . . ?
O3 C2 C3 O4 63.1(3) . . . . ?
O3 C2 C3 C4 -175.3(3) . . . . ?
O4 Si2 C17 C18 -62.0(3) . . . . ?
O4 Si2 C17 C19 178.3(3) . . . . ?
O4 Si2 C17 C20 59.1(3) . . . . ?
O4 C3 C4 O5 -64.9(3) . . . . ?
O4 C3 C4 C5 175.6(3) . . . . ?
O5 Si3 C23 C24 57.8(4) . . . . ?
O5 Si3 C23 C25 -63.6(3) . . . . ?
O5 Si3 C23 C26 178.3(3) . . . . ?
O5 C4 C5 O1 -176.3(3) . . . . ?
C1 O1 C5 C4 61.9(3) . . . . ?
C1 O2 C6 C7 -170.1(3) . . . . ?
C1 C2 C3 O4 -177.6(2) . . . . ?
C1 C2 C3 C4 -56.0(3) . . . . ?
C2 C3 C4 O5 173.3(3) . . . . ?
C2 C3 C4 C5 53.8(3) . . . . ?
C3 C4 C5 O1 -56.3(3) . . . . ?
C5 O1 C1 O2 175.3(3) . . . . ?
C5 O1 C1 C2 -64.9(3) . . . . ?
C6 O2 C1 O1 -71.1(3) . . . . ?
C6 O2 C1 C2 169.1(3) . . . . ?
C9 Si1 O3 C2 89.1(3) . . . . ?
C9 Si1 C11 C12 175.9(3) . . . . ?
C9 Si1 C11 C13 -64.9(3) . . . . ?
C9 Si1 C11 C14 55.2(3) . . . . ?
C10 Si1 O3 C2 -29.8(3) . . . . ?
C10 Si1 C11 C12 -65.0(3) . . . . ?
C10 Si1 C11 C13 54.2(3) . . . . ?
C10 Si1 C11 C14 174.3(3) . . . . ?
C11 Si1 O3 C2 -150.8(3) . . . . ?
C15 Si2 O4 C3 68.7(3) . . . . ?
C15 Si2 C17 C18 57.0(3) . . . . ?
C15 Si2 C17 C19 -62.6(3) . . . . ?
C15 Si2 C17 C20 178.1(2) . . . . ?
C16 Si2 O4 C3 -51.1(3) . . . . ?
C16 Si2 C17 C18 178.0(3) . . . . ?
C16 Si2 C17 C19 58.4(3) . . . . ?
C16 Si2 C17 C20 -60.8(3) . . . . ?
C17 Si2 O4 C3 -171.2(2) . . . . ?
C21 Si3 O5 C4 2.1(3) . . . . ?
C21 Si3 C23 C24 179.0(4) . . . . ?
C21 Si3 C23 C25 57.6(4) . . . . ?
C21 Si3 C23 C26 -60.5(3) . . . . ?
C22 Si3 O5 C4 -116.8(3) . . . . ?
C22 Si3 C23 C24 -60.4(5) . . . . ?
C22 Si3 C23 C25 178.2(3) . . . . ?
C22 Si3 C23 C26 60.1(4) . . . . ?
C23 Si3 O5 C4 124.0(3) . . . . ?
Si4 O8 C28 C27 97.8(10) . . . . ?
Si4 O8 C28 C29 -142.7(9) . . . . ?
Si5 O9 C29 C28 -123.1(13) . . . . ?
Si5 O9 C29 C30 114.1(13) . . . . ?
Si6 O10 C30 C29 155.8(16) . . . . ?
Si6 O10 C30 C31 -85(2) . . . . ?
O6 C27 C28 O8 -177.6(7) . . . . ?
O6 C27 C28 C29 62.5(9) . . . . ?
O7 C27 C28 O8 -62.9(8) . . . . ?
O7 C27 C28 C29 177.1(7) . . . . ?
O8 Si4 C37 C38 -56.4(7) . . . . ?
O8 Si4 C37 C39 60.9(8) . . . . ?
O8 Si4 C37 C40 -179.5(9) . . . . ?
O8 C28 C29 O9 63.7(12) . . . . ?
O8 C28 C29 C30 -172.5(10) . . . . ?
O9 Si5 C43 C44 -55.7(14) . . . . ?
O9 Si5 C43 C45 -175.7(11) . . . . ?
O9 Si5 C43 C46 65.9(12) . . . . ?
O9 C29 C30 O10 -67.7(15) . . . . ?
O9 C29 C30 C31 171.4(12) . . . . ?
O10 Si6 C49 C50 68.8(10) . . . . ?
O10 Si6 C49 C51 -173.1(12) . . . . ?
O10 Si6 C49 C52 -50.3(13) . . . . ?
O10 C30 C31 O6 -177.8(12) . . . . ?
C27 O6 C31 C30 69.9(15) . . . . ?
C27 O7 C32 C33 -50.4(10) . . . . ?
C27 C28 C29 O9 -176.1(9) . . . . ?
C27 C28 C29 C30 -52.3(11) . . . . ?
C28 C29 C30 O10 170.1(12) . . . . ?
C28 C29 C30 C31 49.2(14) . . . . ?
C29 C30 C31 O6 -58.4(16) . . . . ?
C31 O6 C27 O7 174.0(9) . . . . ?
C31 O6 C27 C28 -71.0(11) . . . . ?
C32 O7 C27 O6 -69.7(9) . . . . ?
C32 O7 C27 C28 175.3(6) . . . . ?
C35 Si4 O8 C28 -13.5(12) . . . . ?
C35 Si4 C37 C38 -180.0(7) . . . . ?
C35 Si4 C37 C39 -62.7(8) . . . . ?
C35 Si4 C37 C40 56.9(9) . . . . ?
C36 Si4 O8 C28 104.4(11) . . . . ?
C36 Si4 C37 C38 60.7(9) . . . . ?
C36 Si4 C37 C39 178.0(9) . . . . ?
C36 Si4 C37 C40 -62.4(10) . . . . ?
C37 Si4 O8 C28 -136.9(9) . . . . ?
C41 Si5 O9 C29 65.5(15) . . . . ?
C41 Si5 C43 C44 63.9(14) . . . . ?
C41 Si5 C43 C45 -56.1(12) . . . . ?
C41 Si5 C43 C46 -174.4(11) . . . . ?
C42 Si5 O9 C29 -53.4(16) . . . . ?
C42 Si5 C43 C44 -175.8(14) . . . . ?
C42 Si5 C43 C45 64.2(13) . . . . ?
C42 Si5 C43 C46 -54.2(13) . . . . ?
C43 Si5 O9 C29 -173.4(12) . . . . ?
C47 Si6 O10 C30 -107.1(18) . . . . ?
C47 Si6 C49 C50 -50.3(12) . . . . ?
C47 Si6 C49 C51 67.8(14) . . . . ?
C47 Si6 C49 C52 -169.5(12) . . . . ?
C48 Si6 O10 C30 12(2) . . . . ?
C48 Si6 C49 C50 -170.9(9) . . . . ?
C48 Si6 C49 C51 -52.8(13) . . . . ?
C48 Si6 C49 C52 70.0(12) . . . . ?
C49 Si6 O10 C30 133.7(17) . . . . ?
Si4A O8A C28A C27A 72(2) . . . . ?
Si4A O8A C28A C29A -169.8(16) . . . . ?
Si5A O9A C29A C28A -131(3) . . . . ?
Si5A O9A C29A C30A 112(3) . . . . ?
Si6A O10A C30A C29A 173(3) . . . . ?
Si6A O10A C30A C31A -67(4) . . . . ?
O6A C27A C28A O8A -167.2(14) . . . . ?
O6A C27A C28A C29A 74.1(17) . . . . ?
O7A C27A C28A O8A -69.2(19) . . . . ?
O7A C27A C28A C29A 172.1(15) . . . . ?
O8A Si4A C37A C38A 65.7(14) . . . . ?
O8A Si4A C37A C39A -55.6(15) . . . . ?
O8A Si4A C37A C40A -176.7(15) . . . . ?
O8A C28A C29A O9A 57(2) . . . . ?
O8A C28A C29A C30A 174(2) . . . . ?
O9A Si5A C43A C44A -64(3) . . . . ?
O9A Si5A C43A C45A 178(2) . . . . ?
O9A Si5A C43A C46A 57(2) . . . . ?
O9A C29A C30A O10A -69(3) . . . . ?
O9A C29A C30A C31A 173(2) . . . . ?
O10A Si6A C49A C50A 54.8(16) . . . . ?
O10A Si6A C49A C51A 171.8(17) . . . . ?
O10A Si6A C49A C52A -66.6(17) . . . . ?
O10A C30A C31A O6A -171(2) . . . . ?
C27A O6A C31A C30A 66(3) . . . . ?
C27A O7A C32A C33A 66(2) . . . . ?
C27A C28A C29A O9A 178.8(19) . . . . ?
C27A C28A C29A C30A -63(2) . . . . ?
C28A C29A C30A O10A 169(2) . . . . ?
C28A C29A C30A C31A 51(3) . . . . ?
C29A C30A C31A O6A -52(3) . . . . ?
C31A O6A C27A O7A 177.1(19) . . . . ?
C31A O6A C27A C28A -75(2) . . . . ?
C32A O7A C27A O6A -87.9(16) . . . . ?
C32A O7A C27A C28A 169.9(14) . . . . ?
C35A Si4A O8A C28A 30(2) . . . . ?
C35A Si4A C37A C38A -173.5(12) . . . . ?
C35A Si4A C37A C39A 65.1(15) . . . . ?
C35A Si4A C37A C40A -55.9(16) . . . . ?
C36A Si4A O8A C28A -93.1(19) . . . . ?
C36A Si4A C37A C38A -52.2(14) . . . . ?
C36A Si4A C37A C39A -173.5(14) . . . . ?
C36A Si4A C37A C40A 65.4(16) . . . . ?
C37A Si4A O8A C28A 150.3(17) . . . . ?
C41A Si5A O9A C29A 79(3) . . . . ?
C41A Si5A C43A C44A 55(3) . . . . ?
C41A Si5A C43A C45A -63(2) . . . . ?
C41A Si5A C43A C46A 176(2) . . . . ?
C42A Si5A O9A C29A -42(3) . . . . ?
C42A Si5A C43A C44A 174(3) . . . . ?
C42A Si5A C43A C45A 56(3) . . . . ?
C42A Si5A C43A C46A -65(3) . . . . ?
C43A Si5A O9A C29A -162(2) . . . . ?
C47A Si6A O10A C30A -135(3) . . . . ?
C47A Si6A C49A C50A -61.3(19) . . . . ?
C47A Si6A C49A C51A 56(2) . . . . ?
C47A Si6A C49A C52A 177.3(18) . . . . ?
C48A Si6A O10A C30A -17(4) . . . . ?
C48A Si6A C49A C50A 177.8(15) . . . . ?
C48A Si6A C49A C51A -65.2(18) . . . . ?
C48A Si6A C49A C52A 56.5(17) . . . . ?
C49A Si6A O10A C30A 105(3) . . . . ?
